data_7721158
loop_
_publ_author_name
'Trifonov, Alexander A.'
'F\'elix, Gautier'
'Lyubov, Dmitry'
'Kallio, Max'
'Vieru, Veacheslav'
'Zakaria, Hamza'
'Vologzhanina, Anna V.'
'Aysin, Rinat R.'
'Larionova, Joulia'
'Guari, Yannick'

_publ_section_title
;
 Stepwise C&#x2212;H bond activations and assembly of binuclear Ln3+
 species coordinated by hexaanionic anti-\h5:\h5-dibenzopentalene-bridged
 bis(carbazolyl) framework
;
_journal_name_full 'Dalton Transactions'
_journal_paper_doi 10.1039/D6DT01110A
_journal_year 2026
_chemical_formula_moiety 'C88 H92 N2 O4 Tb2, 4(C7 H8)'
_chemical_formula_sum 'C116 H124 N2 O4 Tb2'
_chemical_formula_weight 1928.00
_space_group_crystal_system triclinic
_space_group_IT_number 2
_space_group_name_Hall '-P 1'
_space_group_name_H-M_alt 'P -1'
_atom_sites_solution_hydrogens geom
_audit_creation_date 2025-04-11
_audit_creation_method
;
Olex2 1.5
(compiled 2025.03.04 svn.red2d20d0 for OlexSys, GUI svn.r7188)
;
_audit_update_record
;
2026-02-16 deposited with the CCDC.	2026-06-17 downloaded from the CCDC.
;
_cell_angle_alpha 102.15(3)
_cell_angle_beta 96.57(3)
_cell_angle_gamma 106.22(3)
_cell_formula_units_Z 2
_cell_length_a 13.439(3)
_cell_length_b 15.940(3)
_cell_length_c 23.457(5)
_cell_measurement_reflns_used 1084
_cell_measurement_temperature 100
_cell_measurement_theta_max 26.63
_cell_measurement_theta_min 2.41
_cell_volume 4636(2)
_computing_molecular_graphics 'Olex2 1.5 (Dolomanov et al., 2009)'
_computing_publication_material 'Olex2 1.5 (Dolomanov et al., 2009)'
_computing_structure_refinement 'SHELXL 2018/3 (Sheldrick, 2015)'
_diffrn_ambient_temperature 100
_diffrn_measured_fraction_theta_full 0.988
_diffrn_measured_fraction_theta_max 0.975
_diffrn_measurement_device_type 'Rayonix CCD'
_diffrn_measurement_method 'phi scans'
_diffrn_radiation_type synchrotron
_diffrn_radiation_wavelength 0.7517
_diffrn_reflns_av_R_equivalents 0.0422
_diffrn_reflns_av_unetI/netI 0.0338
_diffrn_reflns_Laue_measured_fraction_full 0.988
_diffrn_reflns_Laue_measured_fraction_max 0.975
_diffrn_reflns_limit_h_max 18
_diffrn_reflns_limit_h_min -18
_diffrn_reflns_limit_k_max 21
_diffrn_reflns_limit_k_min -21
_diffrn_reflns_limit_l_max 31
_diffrn_reflns_limit_l_min -31
_diffrn_reflns_number 97366
_diffrn_reflns_point_group_measured_fraction_full 0.988
_diffrn_reflns_point_group_measured_fraction_max 0.975
_diffrn_reflns_theta_full 26.809
_diffrn_reflns_theta_max 31.125
_diffrn_reflns_theta_min 1.524
_diffrn_source 'Belok beamline of NRC "Kurchatov Institute"'
_exptl_absorpt_coefficient_mu 1.803
_exptl_absorpt_correction_T_max 0.911
_exptl_absorpt_correction_T_min 0.873
_exptl_absorpt_correction_type multi-scan
_exptl_absorpt_process_details XDS
_exptl_crystal_colour red
_exptl_crystal_colour_primary red
_exptl_crystal_density_diffrn 1.381
_exptl_crystal_description prism
_exptl_crystal_F_000 1992
_exptl_crystal_recrystallization_method 'Re-crystallisation from solvent: toluene'
_exptl_crystal_size_max 0.12
_exptl_crystal_size_mid 0.07
_exptl_crystal_size_min 0.07
_refine_diff_density_max 1.798
_refine_diff_density_min -1.374
_refine_diff_density_rms 0.100
_refine_ls_extinction_method none
_refine_ls_goodness_of_fit_ref 1.038
_refine_ls_hydrogen_treatment constr
_refine_ls_matrix_type full
_refine_ls_number_parameters 1090
_refine_ls_number_reflns 24618
_refine_ls_number_restraints 21
_refine_ls_restrained_S_all 1.044
_refine_ls_R_factor_all 0.0523
_refine_ls_R_factor_gt 0.0363
_refine_ls_shift/su_max 0.005
_refine_ls_shift/su_mean 0.002
_refine_ls_structure_factor_coef Fsqd
_refine_ls_weighting_details 'w=1/[\s^2^(Fo^2^)+(0.0446P)^2^+7.6271P] where P=(Fo^2^+2Fc^2^)/3'
_refine_ls_weighting_scheme calc
_refine_ls_wR_factor_gt 0.0933
_refine_ls_wR_factor_ref 0.1018
_reflns_Friedel_coverage 0.000
_reflns_number_gt 18708
_reflns_number_total 24618
_reflns_threshold_expression 'I > 2\s(I)'
_cod_data_source_file d6dt01110a2.cif
_cod_data_source_block at2024-77
_cod_original_cell_volume 4635.9(18)
_cod_database_code 7721158
_shelx_shelxl_version_number 2018/3
_shelx_space_group_comment
;
The symmetry employed for this shelxl refinement is uniquely defined
by the following loop, which should always be used as a source of
symmetry information in preference to the above space-group names.
They are only intended as comments.
;
_shelx_estimated_absorpt_t_max 0.884
_shelx_estimated_absorpt_t_min 0.813
_olex2_refinement_description
;
1. Fixed Uiso
 At 1.2 times of:
  All C(H) groups, All C(H,H) groups
 At 1.5 times of:
  All C(H,H,H) groups
2. Restrained distances
 C57-C58 \\sim C57-C58A
 with sigma of 0.02
 C57-C59 \\sim C57-C59A
 with sigma of 0.02
 C57-C60 \\sim C57-C60A
 with sigma of 0.02
3. Uiso/Uaniso restraints and constraints
Uanis(C83) \\sim Ueq: with sigma of 0.008 and sigma for terminal atoms of 0.016
Uanis(C24S) \\sim Ueq: with sigma of 0.002 and sigma for terminal atoms of 0.002
Uanis(C15) \\sim Ueq: with sigma of 0.005 and sigma for terminal atoms of 0.005
Uiso(C59A) = Uiso(C59) = Uiso(C60A) = Uiso(C60) = Uiso(C58A) = Uiso(C58)
Uanis(C25M) = Uanis(C26S) = Uanis(C91) = Uanis(C31S) = Uanis(C90) = Uanis(C89)
= Uanis(C30S) = Uanis(C25S) = Uanis(C29S) = Uanis(C24S) = Uanis(C28S) =
Uanis(C27S) = Uanis(C22S) = Uanis(C23S)
4. Others
 Fixed Sof: C58(0.5) H58A(0.5) H58B(0.5) H58C(0.5) C59(0.5) H59A(0.5)
 H59B(0.5) H59C(0.5) C60(0.5) H60A(0.5) H60B(0.5) H60C(0.5) C22S(0.5) H22A(0.5)
 H22B(0.5) H22C(0.5) C23S(0.5) C91(0.5) H91(0.5) C90(0.5) H90(0.5) C89(0.5)
 H89(0.5) C25S(0.5) H25S(0.5) C24S(0.5) H24S(0.5) C59A(0.5) H59D(0.5) H59E(0.5)
 H59F(0.5) C60A(0.5) H60D(0.5) H60E(0.5) H60F(0.5) C58A(0.5) H58D(0.5)
 H58E(0.5) H58F(0.5) C25M(0.5) H25A(0.5) H25B(0.5) H25C(0.5) C26S(0.5)
 C31S(0.5) H31S(0.5) C30S(0.5) H30S(0.5) C29S(0.5) H29S(0.5) C28S(0.5)
 H28S(0.5) C27S(0.5) H27S(0.5)
5.a Secondary CH2 refined with riding coordinates:
 C73(H73A,H73B), C74(H74A,H74B), C75(H75A,H75B), C76(H76A,H76B), C77(H77A,
 H77B), C78(H78A,H78B), C79(H79A,H79B), C80(H80A,H80B), C81(H81A,H81B),
 C82(H82A,H82B), C83(H83A,H83B), C84(H84A,H84B), C85(H85A,H85B), C86(H86A,H86B),
  C87(H87A,H87B), C88(H88A,H88B)
5.b Aromatic/amide H refined with riding coordinates:
 C3(H3), C5(H5), C8(H8), C10(H10), C25(H25), C26(H26), C27(H27), C28(H28),
 C31(H31), C32(H32), C33(H33), C34(H34), C39(H39), C40(H40), C41(H41), C42(H42),
  C47(H47), C49(H49), C52(H52), C54(H54), C69(H69), C70(H70), C71(H71),
 C72(H72), C10S(H10S), C11S(H11S), C12S(H12S), C13S(H13S), C14S(H14S), C91(H91),
  C90(H90), C89(H89), C25S(H25S), C24S(H24S), C3S(H3S), C4S(H4S), C5S(H5S),
 C6S(H6S), C7S(H7S), C17S(H17S), C18S(H18S), C19S(H19S), C20S(H20S), C21S(H21S),
  C31S(H31S), C30S(H30S), C29S(H29S), C28S(H28S), C27S(H27S)
5.c Fitted hexagon refined as free rotating group:
 C23S(C91,C90,C89,C25S,C24S), C26S(C31S,C30S,C29S,C28S,C27S)
5.d Idealised Me refined as rotating group:
 C14(H14A,H14B,H14C), C15(H15A,H15B,H15C), C16(H16A,H16B,H16C), C18(H18A,H18B,
 H18C), C19(H19A,H19B,H19C), C20(H20A,H20B,H20C), C58(H58A,H58B,H58C), C59(H59A,
 H59B,H59C), C60(H60A,H60B,H60C), C62(H62A,H62B,H62C), C63(H63A,H63B,H63C),
 C64(H64A,H64B,H64C), C8S(H8SA,H8SB,H8SC), C22S(H22A,H22B,H22C), C1S(H1SA,H1SB,
 H1SC), C15S(H15D,H15E,H15F), C59A(H59D,H59E,H59F), C60A(H60D,H60E,H60F),
 C58A(H58D,H58E,H58F), C25M(H25A,H25B,H25C)
;
_olex2_submission_special_instructions 'No special instructions were received'

loop_
_space_group_symop_operation_xyz
'x, y, z'
'-x, -y, -z'

loop_
_atom_site_label
_atom_site_type_symbol
_atom_site_fract_x
_atom_site_fract_y
_atom_site_fract_z
_atom_site_U_iso_or_equiv
_atom_site_adp_type
_atom_site_occupancy
_atom_site_site_symmetry_order
_atom_site_calc_flag
_atom_site_refinement_flags_posn
_atom_site_refinement_flags_adp
_atom_site_refinement_flags_occupancy
_atom_site_disorder_assembly
_atom_site_disorder_group
Tb1 Tb 0.54247(2) 0.62969(2) 0.84106(2) 0.01820(4) Uani 1 1 d . . . . .
O1 O 0.68845(15) 0.70493(14) 0.80151(10) 0.0252(4) Uani 1 1 d . . . . .
N1 N 0.45475(17) 0.72128(16) 0.80896(11) 0.0213(5) Uani 1 1 d . . . . .
C1 C 0.3699(2) 0.68859(18) 0.76187(12) 0.0198(5) Uani 1 1 d . . . . .
Tb2 Tb 0.44750(2) 0.36738(2) 0.65722(2) 0.01879(4) Uani 1 1 d . . . . .
O2 O 0.44433(16) 0.63527(14) 0.91937(9) 0.0251(4) Uani 1 1 d . . . . .
N2 N 0.53289(17) 0.27528(15) 0.69069(11) 0.0211(5) Uani 1 1 d . . . . .
C2 C 0.3241(2) 0.59757(18) 0.73104(13) 0.0207(5) Uani 1 1 d . . . . .
O3 O 0.29962(15) 0.29303(14) 0.69547(10) 0.0256(4) Uani 1 1 d . . . . .
C3 C 0.2366(2) 0.57667(19) 0.68652(13) 0.0223(5) Uani 1 1 d . . . . .
H3 H 0.203716 0.515463 0.665022 0.027 Uiso 1 1 calc R U . . .
O4 O 0.55116(16) 0.36065(15) 0.58126(9) 0.0268(4) Uani 1 1 d . . . . .
C4 C 0.1949(2) 0.6436(2) 0.67219(13) 0.0232(6) Uani 1 1 d . . . . .
C5 C 0.2424(2) 0.7331(2) 0.70362(13) 0.0237(6) Uani 1 1 d . . . . .
H5 H 0.214901 0.778443 0.694411 0.028 Uiso 1 1 calc R U . . .
C6 C 0.3304(2) 0.75702(19) 0.74867(13) 0.0214(5) Uani 1 1 d . . . . .
C7 C 0.3948(2) 0.83902(19) 0.79126(13) 0.0217(5) Uani 1 1 d . . . . .
C8 C 0.3963(2) 0.92915(19) 0.80472(13) 0.0243(6) Uani 1 1 d . . . . .
H8 H 0.349631 0.947640 0.780206 0.029 Uiso 1 1 calc R U . . .
C9 C 0.4651(2) 0.99184(19) 0.85353(14) 0.0251(6) Uani 1 1 d . . . . .
C10 C 0.5347(2) 0.96330(19) 0.88887(13) 0.0243(6) Uani 1 1 d . . . . .
H10 H 0.581607 1.006115 0.922432 0.029 Uiso 1 1 calc R U . . .
C11 C 0.5373(2) 0.87425(19) 0.87632(13) 0.0231(6) Uani 1 1 d . . . . .
C12 C 0.4667(2) 0.81231(19) 0.82668(13) 0.0213(5) Uani 1 1 d . . . . .
C13 C 0.0973(2) 0.6206(2) 0.62417(14) 0.0266(6) Uani 1 1 d . . . . .
C14 C 0.0096(3) 0.6445(4) 0.65175(19) 0.0583(13) Uani 1 1 d . . . . .
H14A H -0.007250 0.610778 0.681702 0.087 Uiso 1 1 calc R U . . .
H14B H -0.053035 0.628706 0.620935 0.087 Uiso 1 1 calc R U . . .
H14C H 0.032104 0.709420 0.670534 0.087 Uiso 1 1 calc R U . . .
C15 C 0.0566(4) 0.5225(3) 0.5911(2) 0.0743(16) Uani 1 1 d . U . . .
H15A H 0.111594 0.505739 0.571724 0.111 Uiso 1 1 calc R U . . .
H15B H -0.005472 0.512273 0.561046 0.111 Uiso 1 1 calc R U . . .
H15C H 0.037066 0.485414 0.618985 0.111 Uiso 1 1 calc R U . . .
C16 C 0.1219(3) 0.6751(4) 0.5789(2) 0.0726(17) Uani 1 1 d . . . . .
H16A H 0.144236 0.739659 0.598803 0.109 Uiso 1 1 calc R U . . .
H16B H 0.058795 0.660111 0.548620 0.109 Uiso 1 1 calc R U . . .
H16C H 0.178709 0.660704 0.560188 0.109 Uiso 1 1 calc R U . . .
C17 C 0.4661(2) 1.0903(2) 0.87147(15) 0.0286(6) Uani 1 1 d . . . . .
C18 C 0.3952(3) 1.1125(2) 0.82496(18) 0.0427(9) Uani 1 1 d . . . . .
H18A H 0.419720 1.102592 0.787064 0.064 Uiso 1 1 calc R U . . .
H18B H 0.398011 1.175871 0.838025 0.064 Uiso 1 1 calc R U . . .
H18C H 0.322501 1.073412 0.819963 0.064 Uiso 1 1 calc R U . . .
C19 C 0.4290(3) 1.1079(3) 0.93042(18) 0.0435(9) Uani 1 1 d . . . . .
H19A H 0.357709 1.066831 0.926609 0.065 Uiso 1 1 calc R U . . .
H19B H 0.428487 1.170534 0.941635 0.065 Uiso 1 1 calc R U . . .
H19C H 0.477023 1.097625 0.961025 0.065 Uiso 1 1 calc R U . . .
C20 C 0.5781(3) 1.1535(2) 0.87741(19) 0.0411(8) Uani 1 1 d . . . . .
H20A H 0.624488 1.146165 0.910126 0.062 Uiso 1 1 calc R U . . .
H20B H 0.577453 1.216206 0.885523 0.062 Uiso 1 1 calc R U . . .
H20C H 0.603991 1.138568 0.840393 0.062 Uiso 1 1 calc R U . . .
C21 C 0.6053(2) 0.84041(19) 0.91028(13) 0.0250(6) Uani 1 1 d . . . . .
C22 C 0.6557(2) 0.8016(2) 0.93363(13) 0.0247(6) Uani 1 1 d . . . . .
C23 C 0.7123(2) 0.7477(2) 0.95728(14) 0.0255(6) Uani 1 1 d . . . . .
C24 C 0.6843(2) 0.6560(2) 0.92506(14) 0.0248(6) Uani 1 1 d . . . . .
C25 C 0.7418(2) 0.6064(2) 0.94847(14) 0.0257(6) Uani 1 1 d . . . . .
H25 H 0.726920 0.544534 0.928843 0.031 Uiso 1 1 calc R U . . .
C26 C 0.8200(2) 0.6434(2) 0.99935(14) 0.0284(6) Uani 1 1 d . . . . .
H26 H 0.857645 0.607017 1.013109 0.034 Uiso 1 1 calc R U . . .
C27 C 0.8432(2) 0.7331(2) 1.02996(14) 0.0300(6) Uani 1 1 d . . . . .
H27 H 0.895466 0.757909 1.065036 0.036 Uiso 1 1 calc R U . . .
C28 C 0.7895(2) 0.7862(2) 1.00895(14) 0.0285(6) Uani 1 1 d . . . . .
H28 H 0.804762 0.847821 1.029260 0.034 Uiso 1 1 calc R U . . .
C29 C 0.3762(2) 0.53344(18) 0.74824(12) 0.0200(5) Uani 1 1 d . . . . .
C30 C 0.3573(2) 0.48660(18) 0.79321(13) 0.0215(5) Uani 1 1 d . . . . .
C31 C 0.2734(2) 0.4716(2) 0.82512(13) 0.0257(6) Uani 1 1 d . . . . .
H31 H 0.216668 0.494625 0.817284 0.031 Uiso 1 1 calc R U . . .
C32 C 0.2742(2) 0.4239(2) 0.86734(14) 0.0295(6) Uani 1 1 d . . . . .
H32 H 0.217101 0.413711 0.888118 0.035 Uiso 1 1 calc R U . . .
C33 C 0.3582(2) 0.3892(2) 0.88087(14) 0.0296(6) Uani 1 1 d . . . . .
H33 H 0.356949 0.357147 0.910765 0.036 Uiso 1 1 calc R U . . .
C34 C 0.4411(2) 0.4018(2) 0.85101(13) 0.0256(6) Uani 1 1 d . . . . .
H34 H 0.497233 0.378696 0.860152 0.031 Uiso 1 1 calc R U . . .
C35 C 0.4421(2) 0.44974(18) 0.80637(12) 0.0207(5) Uani 1 1 d . . . . .
C36 C 0.5143(2) 0.47215(18) 0.76716(13) 0.0206(5) Uani 1 1 d . . . . .
C37 C 0.6118(2) 0.46334(18) 0.75081(12) 0.0203(5) Uani 1 1 d . . . . .
C38 C 0.6306(2) 0.51119(18) 0.70608(13) 0.0213(5) Uani 1 1 d . . . . .
C39 C 0.7146(2) 0.5272(2) 0.67438(14) 0.0265(6) Uani 1 1 d . . . . .
H39 H 0.772107 0.505141 0.682350 0.032 Uiso 1 1 calc R U . . .
C40 C 0.7125(2) 0.5747(2) 0.63207(15) 0.0301(6) Uani 1 1 d . . . . .
H40 H 0.769668 0.585694 0.611376 0.036 Uiso 1 1 calc R U . . .
C41 C 0.6277(2) 0.6080(2) 0.61823(15) 0.0300(6) Uani 1 1 d . . . . .
H41 H 0.628364 0.639844 0.588209 0.036 Uiso 1 1 calc R U . . .
C42 C 0.5449(2) 0.5946(2) 0.64789(14) 0.0262(6) Uani 1 1 d . . . . .
H42 H 0.488055 0.616810 0.638551 0.031 Uiso 1 1 calc R U . . .
C43 C 0.5449(2) 0.54727(18) 0.69257(12) 0.0207(5) Uani 1 1 d . . . . .
C44 C 0.4726(2) 0.52367(18) 0.73170(12) 0.0198(5) Uani 1 1 d . . . . .
C45 C 0.6192(2) 0.30868(19) 0.73711(12) 0.0205(5) Uani 1 1 d . . . . .
C46 C 0.6652(2) 0.39992(19) 0.76748(12) 0.0210(5) Uani 1 1 d . . . . .
C47 C 0.7557(2) 0.42175(19) 0.80963(13) 0.0219(5) Uani 1 1 d . . . . .
H47 H 0.788571 0.483074 0.830906 0.026 Uiso 1 1 calc R U . . .
C48 C 0.8012(2) 0.3555(2) 0.82212(13) 0.0230(6) Uani 1 1 d . . . . .
C49 C 0.7526(2) 0.26554(19) 0.79153(13) 0.0235(6) Uani 1 1 d . . . . .
H49 H 0.781658 0.220533 0.799774 0.028 Uiso 1 1 calc R U . . .
C50 C 0.6611(2) 0.24095(19) 0.74869(13) 0.0209(5) Uani 1 1 d . . . . .
C51 C 0.5961(2) 0.15855(19) 0.70619(13) 0.0217(5) Uani 1 1 d . . . . .
C52 C 0.5958(2) 0.06886(19) 0.69179(13) 0.0245(6) Uani 1 1 d . . . . .
H52 H 0.644253 0.050552 0.715208 0.029 Uiso 1 1 calc R U . . .
C53 C 0.5250(2) 0.00606(19) 0.64335(14) 0.0256(6) Uani 1 1 d . . . . .
C54 C 0.4543(2) 0.03454(19) 0.60887(13) 0.0248(6) Uani 1 1 d . . . . .
H54 H 0.407261 -0.008026 0.575288 0.030 Uiso 1 1 calc R U . . .
C55 C 0.4511(2) 0.12333(19) 0.62238(13) 0.0227(5) Uani 1 1 d . . . . .
C56 C 0.5222(2) 0.18496(18) 0.67210(12) 0.0206(5) Uani 1 1 d . . . . .
C57 C 0.9009(2) 0.3829(2) 0.86951(14) 0.0281(6) Uani 1 1 d D . . . .
C58 C 0.8773(6) 0.4082(6) 0.9294(3) 0.0428(7) Uiso 0.5 1 d D . P A 1
H58A H 0.846631 0.457620 0.932051 0.064 Uiso 0.5 1 calc R U P A 1
H58B H 0.942520 0.427944 0.958893 0.064 Uiso 0.5 1 calc R U P A 1
H58C H 0.827100 0.355952 0.937171 0.064 Uiso 0.5 1 calc R U P A 1
C59 C 0.9666(6) 0.4805(5) 0.8825(4) 0.0428(7) Uiso 0.5 1 d D . P A 2
H59A H 0.984978 0.494803 0.845688 0.064 Uiso 0.5 1 calc R U P A 2
H59B H 1.031171 0.491345 0.910833 0.064 Uiso 0.5 1 calc R U P A 2
H59C H 0.926305 0.518998 0.899575 0.064 Uiso 0.5 1 calc R U P A 2
C60 C 0.9551(7) 0.3105(6) 0.8639(4) 0.0428(7) Uiso 0.5 1 d D . P A 1
H60A H 0.916084 0.261206 0.879420 0.064 Uiso 0.5 1 calc R U P A 1
H60B H 1.027319 0.336593 0.886564 0.064 Uiso 0.5 1 calc R U P A 1
H60C H 0.956976 0.287095 0.822027 0.064 Uiso 0.5 1 calc R U P A 1
C61 C 0.5235(3) -0.0923(2) 0.62476(16) 0.0322(7) Uani 1 1 d . . . . .
C62 C 0.5933(4) -0.1154(3) 0.6711(2) 0.0607(14) Uani 1 1 d . . . . .
H62A H 0.666799 -0.078969 0.674733 0.091 Uiso 1 1 calc R U . . .
H62B H 0.586948 -0.179667 0.658790 0.091 Uiso 1 1 calc R U . . .
H62C H 0.570904 -0.102506 0.709404 0.091 Uiso 1 1 calc R U . . .
C63 C 0.5604(3) -0.1094(3) 0.56565(19) 0.0462(9) Uani 1 1 d . . . . .
H63A H 0.513128 -0.097640 0.535411 0.069 Uiso 1 1 calc R U . . .
H63B H 0.559543 -0.172333 0.553759 0.069 Uiso 1 1 calc R U . . .
H63C H 0.632238 -0.069105 0.569711 0.069 Uiso 1 1 calc R U . . .
C64 C 0.4115(3) -0.1551(2) 0.6188(2) 0.0503(10) Uani 1 1 d . . . . .
H64A H 0.386497 -0.141541 0.656256 0.076 Uiso 1 1 calc R U . . .
H64B H 0.411369 -0.218032 0.609234 0.076 Uiso 1 1 calc R U . . .
H64C H 0.364714 -0.146047 0.586990 0.076 Uiso 1 1 calc R U . . .
C65 C 0.3832(2) 0.15757(19) 0.58819(14) 0.0255(6) Uani 1 1 d . . . . .
C66 C 0.3336(2) 0.1955(2) 0.56398(13) 0.0264(6) Uani 1 1 d . . . . .
C67 C 0.2794(2) 0.2500(2) 0.53924(14) 0.0261(6) Uani 1 1 d . . . . .
C68 C 0.3095(2) 0.3423(2) 0.57131(14) 0.0264(6) Uani 1 1 d . . . . .
C69 C 0.2554(2) 0.3932(2) 0.54710(14) 0.0260(6) Uani 1 1 d . . . . .
H69 H 0.272140 0.455409 0.566413 0.031 Uiso 1 1 calc R U . . .
C70 C 0.1778(2) 0.3574(2) 0.49585(14) 0.0281(6) Uani 1 1 d . . . . .
H70 H 0.142372 0.394933 0.481599 0.034 Uiso 1 1 calc R U . . .
C71 C 0.1523(2) 0.2673(2) 0.46569(14) 0.0314(7) Uani 1 1 d . . . . .
H71 H 0.100274 0.243134 0.430476 0.038 Uiso 1 1 calc R U . . .
C72 C 0.2031(2) 0.2127(2) 0.48729(14) 0.0298(6) Uani 1 1 d . . . . .
H72 H 0.186377 0.150848 0.467130 0.036 Uiso 1 1 calc R U . . .
C73 C 0.6862(2) 0.7778(2) 0.77356(15) 0.0308(7) Uani 1 1 d . . . . .
H73A H 0.689696 0.832998 0.803603 0.037 Uiso 1 1 calc R U . . .
H73B H 0.620663 0.760266 0.743816 0.037 Uiso 1 1 calc R U . . .
C74 C 0.7810(3) 0.7942(2) 0.74430(17) 0.0362(7) Uani 1 1 d . . . . .
H74A H 0.811304 0.859264 0.746571 0.043 Uiso 1 1 calc R U . . .
H74B H 0.761999 0.760013 0.702081 0.043 Uiso 1 1 calc R U . . .
C75 C 0.8581(3) 0.7615(3) 0.77843(19) 0.0435(9) Uani 1 1 d . . . . .
H75A H 0.888259 0.723606 0.750862 0.052 Uiso 1 1 calc R U . . .
H75B H 0.916405 0.813374 0.804080 0.052 Uiso 1 1 calc R U . . .
C76 C 0.7972(2) 0.7074(3) 0.81535(17) 0.0368(8) Uani 1 1 d . . . . .
H76A H 0.802261 0.645323 0.806045 0.044 Uiso 1 1 calc R U . . .
H76B H 0.825898 0.735751 0.858055 0.044 Uiso 1 1 calc R U . . .
C77 C 0.4680(3) 0.6176(2) 0.97653(14) 0.0319(7) Uani 1 1 d . . . . .
H77A H 0.524413 0.669614 1.003449 0.038 Uiso 1 1 calc R U . . .
H77B H 0.491290 0.563247 0.972232 0.038 Uiso 1 1 calc R U . . .
C78 C 0.3667(3) 0.6028(3) 1.00040(16) 0.0380(8) Uani 1 1 d . . . . .
H78A H 0.381035 0.630215 1.043669 0.046 Uiso 1 1 calc R U . . .
H78B H 0.328875 0.537429 0.992755 0.046 Uiso 1 1 calc R U . . .
C79 C 0.3021(3) 0.6483(3) 0.96757(18) 0.0402(8) Uani 1 1 d . . . . .
H79A H 0.233143 0.604559 0.946447 0.048 Uiso 1 1 calc R U . . .
H79B H 0.289778 0.698676 0.995545 0.048 Uiso 1 1 calc R U . . .
C80 C 0.3670(2) 0.6832(2) 0.92408(15) 0.0311(7) Uani 1 1 d . . . . .
H80A H 0.321707 0.670933 0.884969 0.037 Uiso 1 1 calc R U . . .
H80B H 0.402356 0.749129 0.938718 0.037 Uiso 1 1 calc R U . . .
C81 C 0.3007(2) 0.2222(2) 0.72576(15) 0.0306(6) Uani 1 1 d . . . . .
H81A H 0.362197 0.243166 0.758613 0.037 Uiso 1 1 calc R U . . .
H81B H 0.304480 0.167687 0.697782 0.037 Uiso 1 1 calc R U . . .
C82 C 0.1987(3) 0.2014(2) 0.74958(17) 0.0378(8) Uani 1 1 d . . . . .
H82A H 0.167087 0.135511 0.743921 0.045 Uiso 1 1 calc R U . . .
H82B H 0.210919 0.231666 0.792332 0.045 Uiso 1 1 calc R U . . .
C83 C 0.1292(3) 0.2375(4) 0.7140(3) 0.0662(14) Uani 1 1 d . U . . .
H83A H 0.071223 0.187060 0.686929 0.079 Uiso 1 1 calc R U . . .
H83B H 0.097909 0.275586 0.740722 0.079 Uiso 1 1 calc R U . . .
C84 C 0.1916(3) 0.2907(3) 0.6801(2) 0.0489(10) Uani 1 1 d . . . . .
H84A H 0.165247 0.263311 0.637087 0.059 Uiso 1 1 calc R U . . .
H84B H 0.186773 0.352835 0.689461 0.059 Uiso 1 1 calc R U . . .
C85 C 0.5313(3) 0.3787(2) 0.52373(14) 0.0329(7) Uani 1 1 d . . . . .
H85A H 0.507379 0.432690 0.527218 0.039 Uiso 1 1 calc R U . . .
H85B H 0.476543 0.326539 0.495863 0.039 Uiso 1 1 calc R U . . .
C86 C 0.6350(3) 0.3948(3) 0.50243(17) 0.0403(8) Uani 1 1 d . . . . .
H86A H 0.672212 0.460350 0.510463 0.048 Uiso 1 1 calc R U . . .
H86B H 0.623811 0.367498 0.459279 0.048 Uiso 1 1 calc R U . . .
C87 C 0.6980(3) 0.3502(3) 0.53695(19) 0.0444(9) Uani 1 1 d . . . . .
H87A H 0.712748 0.300364 0.509794 0.053 Uiso 1 1 calc R U . . .
H87B H 0.765812 0.394602 0.559249 0.053 Uiso 1 1 calc R U . . .
C88 C 0.6302(3) 0.3143(2) 0.57898(16) 0.0329(7) Uani 1 1 d . . . . .
H88A H 0.596322 0.248226 0.564184 0.039 Uiso 1 1 calc R U . . .
H88B H 0.673120 0.327296 0.618882 0.039 Uiso 1 1 calc R U . . .
C8S C 0.0872(4) 0.6850(4) 0.8257(2) 0.0680(14) Uani 1 1 d . . . . .
H8SA H 0.088139 0.718682 0.795171 0.102 Uiso 1 1 calc R U . . .
H8SB H 0.014936 0.647006 0.823611 0.102 Uiso 1 1 calc R U . . .
H8SC H 0.132785 0.646843 0.819026 0.102 Uiso 1 1 calc R U . . .
C9S C 0.1264(3) 0.7499(3) 0.88559(18) 0.0426(9) Uani 1 1 d . . . . .
C10S C 0.2257(3) 0.8159(3) 0.8989(2) 0.0493(11) Uani 1 1 d . . . . .
H10S H 0.267705 0.820392 0.869103 0.059 Uiso 1 1 calc R U . . .
C11S C 0.2633(3) 0.8739(3) 0.9542(2) 0.0536(11) Uani 1 1 d . . . . .
H11S H 0.331628 0.916985 0.962749 0.064 Uiso 1 1 calc R U . . .
C12S C 0.2027(3) 0.8698(3) 0.9972(2) 0.0566(11) Uani 1 1 d . . . . .
H12S H 0.228571 0.910305 1.035434 0.068 Uiso 1 1 calc R U . . .
C13S C 0.1038(3) 0.8067(3) 0.9849(2) 0.0488(10) Uani 1 1 d . . . . .
H13S H 0.061749 0.804424 1.014809 0.059 Uiso 1 1 calc R U . . .
C14S C 0.0654(3) 0.7473(3) 0.92990(19) 0.0426(9) Uani 1 1 d . . . . .
H14S H -0.002855 0.704221 0.922024 0.051 Uiso 1 1 calc R U . . .
C22S C 0.0212(7) 1.0218(6) 0.5635(4) 0.0559(7) Uani 0.5 1 d . . P B 1
H22A H -0.000163 0.973635 0.526676 0.084 Uiso 0.5 1 calc R U P B 1
H22B H 0.078402 1.072541 0.559142 0.084 Uiso 0.5 1 calc R U P B 1
H22C H -0.039092 1.042358 0.571993 0.084 Uiso 0.5 1 calc R U P B 1
C23S C 0.0588(5) 0.9865(5) 0.6139(3) 0.0559(7) Uani 0.5 1 d G . P B 1
C91 C -0.0104(4) 0.9549(5) 0.6500(3) 0.0559(7) Uani 0.5 1 d G . P B 1
H91 H -0.082133 0.952524 0.641506 0.067 Uiso 0.5 1 calc R U P B 1
C90 C 0.0252(5) 0.9267(5) 0.6984(3) 0.0559(7) Uani 0.5 1 d G . P B 1
H90 H -0.022090 0.905160 0.723058 0.067 Uiso 0.5 1 calc R U P B 1
C89 C 0.1302(5) 0.9302(5) 0.7108(3) 0.0559(7) Uani 0.5 1 d G . P B 1
H89 H 0.154543 0.910955 0.743926 0.067 Uiso 0.5 1 calc R U P B 1
C25S C 0.1994(4) 0.9618(5) 0.6748(3) 0.0559(7) Uani 0.5 1 d G . P B 1
H25S H 0.271136 0.964114 0.683240 0.067 Uiso 0.5 1 calc R U P B 1
C24S C 0.1638(4) 0.9899(5) 0.6263(3) 0.0559(7) Uani 0.5 1 d G U P B 1
H24S H 0.211095 1.011479 0.601687 0.067 Uiso 0.5 1 calc R U P B 1
C1S C 0.9331(5) 0.3499(4) 0.6774(2) 0.0729(16) Uani 1 1 d . . . . .
H1SA H 0.899169 0.395955 0.673614 0.109 Uiso 1 1 calc R U . . .
H1SB H 1.009422 0.375698 0.680759 0.109 Uiso 1 1 calc R U . . .
H1SC H 0.918257 0.329225 0.712972 0.109 Uiso 1 1 calc R U . . .
C2S C 0.8907(3) 0.2713(3) 0.62364(19) 0.0444(9) Uani 1 1 d . . . . .
C3S C 0.7961(4) 0.2066(3) 0.6201(2) 0.0560(12) Uani 1 1 d . . . . .
H3S H 0.759797 0.211541 0.652501 0.067 Uiso 1 1 calc R U . . .
C4S C 0.7534(3) 0.1359(3) 0.5716(3) 0.0641(14) Uani 1 1 d . . . . .
H4S H 0.687589 0.092520 0.570236 0.077 Uiso 1 1 calc R U . . .
C5S C 0.8055(3) 0.1269(3) 0.5242(2) 0.0600(12) Uani 1 1 d . . . . .
H5S H 0.775502 0.077794 0.490041 0.072 Uiso 1 1 calc R U . . .
C6S C 0.9013(3) 0.1898(3) 0.52692(19) 0.0454(9) Uani 1 1 d . . . . .
H6S H 0.937948 0.184013 0.494736 0.054 Uiso 1 1 calc R U . . .
C7S C 0.9435(3) 0.2608(3) 0.57629(18) 0.0402(8) Uani 1 1 d . . . . .
H7S H 1.010032 0.303505 0.578151 0.048 Uiso 1 1 calc R U . . .
C15S C -0.2044(4) 1.0426(3) 0.8289(2) 0.0621(13) Uani 1 1 d . . . . .
H15D H -0.216030 1.092151 0.857202 0.093 Uiso 1 1 calc R U . . .
H15E H -0.266934 0.989147 0.819864 0.093 Uiso 1 1 calc R U . . .
H15F H -0.191671 1.060792 0.792284 0.093 Uiso 1 1 calc R U . . .
C16S C -0.1123(4) 1.0213(3) 0.8548(2) 0.0561(12) Uani 1 1 d . . . . .
C17S C -0.0155(4) 1.0511(3) 0.8342(2) 0.0643(13) Uani 1 1 d . . . . .
H17S H -0.009632 1.086766 0.806303 0.077 Uiso 1 1 calc R U . . .
C18S C 0.0683(4) 1.0270(4) 0.8558(3) 0.0714(14) Uani 1 1 d . . . . .
H18S H 0.132546 1.044853 0.841710 0.086 Uiso 1 1 calc R U . . .
C19S C 0.0615(4) 0.9763(4) 0.8983(3) 0.0816(19) Uani 1 1 d . . . . .
H19S H 0.120181 0.959344 0.912513 0.098 Uiso 1 1 calc R U . . .
C20S C -0.0309(4) 0.9518(4) 0.9190(3) 0.0673(14) Uani 1 1 d . . . . .
H20S H -0.035628 0.920561 0.949395 0.081 Uiso 1 1 calc R U . . .
C21S C -0.1182(4) 0.9730(3) 0.8951(2) 0.0565(11) Uani 1 1 d . . . . .
H21S H -0.183293 0.952476 0.907904 0.068 Uiso 1 1 calc R U . . .
C59A C 0.9826(6) 0.4677(5) 0.8582(4) 0.0428(7) Uiso 0.5 1 d D . P A 1
H59D H 0.994242 0.453369 0.817226 0.064 Uiso 0.5 1 calc R U P A 1
H59E H 1.049494 0.483473 0.885638 0.064 Uiso 0.5 1 calc R U P A 1
H59F H 0.954696 0.518861 0.864532 0.064 Uiso 0.5 1 calc R U P A 1
C60A C 0.9717(7) 0.3266(6) 0.8525(4) 0.0428(7) Uiso 0.5 1 d D . P A 2
H60D H 0.934926 0.263166 0.849949 0.064 Uiso 0.5 1 calc R U P A 2
H60E H 1.036315 0.347805 0.882493 0.064 Uiso 0.5 1 calc R U P A 2
H60F H 0.989808 0.332431 0.813855 0.064 Uiso 0.5 1 calc R U P A 2
C58A C 0.8659(6) 0.3686(6) 0.9272(3) 0.0428(7) Uiso 0.5 1 d D . P A 2
H58D H 0.808802 0.394488 0.933718 0.064 Uiso 0.5 1 calc R U P A 2
H58E H 0.925603 0.398367 0.960247 0.064 Uiso 0.5 1 calc R U P A 2
H58F H 0.840852 0.303775 0.924647 0.064 Uiso 0.5 1 calc R U P A 2
C25M C -0.1225(7) 0.9892(6) 0.6542(4) 0.0559(7) Uani 0.5 1 d . . P C 2
H25A H -0.174052 0.928825 0.645283 0.084 Uiso 0.5 1 calc R U P C 2
H25B H -0.140349 1.020851 0.624848 0.084 Uiso 0.5 1 calc R U P C 2
H25C H -0.123709 1.023383 0.693917 0.084 Uiso 0.5 1 calc R U P C 2
C26S C -0.0244(4) 0.9818(5) 0.6521(3) 0.0559(7) Uani 0.5 1 d G . P C 2
C31S C 0.0212(5) 0.9391(5) 0.6886(3) 0.0559(7) Uani 0.5 1 d G . P C 2
H31S H -0.016753 0.912996 0.715660 0.067 Uiso 0.5 1 calc R U P C 2
C30S C 0.1223(5) 0.9345(5) 0.6856(3) 0.0559(7) Uani 0.5 1 d G . P C 2
H30S H 0.153486 0.905358 0.710557 0.067 Uiso 0.5 1 calc R U P C 2
C29S C 0.1779(4) 0.9727(5) 0.6460(3) 0.0559(7) Uani 0.5 1 d G . P C 2
H29S H 0.247004 0.969623 0.643926 0.067 Uiso 0.5 1 calc R U P C 2
C28S C 0.1323(5) 1.0154(4) 0.6094(3) 0.0559(7) Uani 0.5 1 d G . P C 2
H28S H 0.170284 1.041526 0.582398 0.067 Uiso 0.5 1 calc R U P C 2
C27S C 0.0312(5) 1.0200(4) 0.6125(3) 0.0559(7) Uani 0.5 1 d G . P C 2
H27S H 0.000044 1.049165 0.587501 0.067 Uiso 0.5 1 calc R U P C 2

loop_
_atom_site_aniso_label
_atom_site_aniso_U_11
_atom_site_aniso_U_22
_atom_site_aniso_U_33
_atom_site_aniso_U_23
_atom_site_aniso_U_13
_atom_site_aniso_U_12
Tb1 0.01807(6) 0.01719(7) 0.01856(7) 0.00457(5) -0.00092(5) 0.00599(4)
O1 0.0223(9) 0.0243(10) 0.0289(11) 0.0083(9) 0.0030(8) 0.0068(7)
N1 0.0212(10) 0.0198(11) 0.0207(12) 0.0032(9) 0.0005(8) 0.0058(8)
C1 0.0203(11) 0.0214(13) 0.0188(13) 0.0056(10) 0.0020(9) 0.0087(9)
Tb2 0.01926(6) 0.01774(7) 0.01861(8) 0.00442(5) -0.00132(5) 0.00667(5)
O2 0.0280(10) 0.0281(11) 0.0209(11) 0.0077(8) 0.0036(8) 0.0104(8)
N2 0.0222(10) 0.0185(11) 0.0219(12) 0.0043(9) -0.0004(9) 0.0074(8)
C2 0.0189(11) 0.0210(13) 0.0227(14) 0.0063(11) 0.0001(10) 0.0081(9)
O3 0.0244(9) 0.0235(10) 0.0280(11) 0.0073(9) 0.0017(8) 0.0070(8)
C3 0.0212(11) 0.0217(13) 0.0230(14) 0.0037(11) -0.0011(10) 0.0084(10)
O4 0.0280(10) 0.0300(11) 0.0232(11) 0.0082(9) 0.0033(8) 0.0098(8)
C4 0.0192(11) 0.0278(14) 0.0235(14) 0.0065(11) -0.0012(10) 0.0110(10)
C5 0.0233(12) 0.0249(14) 0.0258(15) 0.0074(11) 0.0015(10) 0.0127(10)
C6 0.0214(11) 0.0211(13) 0.0231(14) 0.0063(11) 0.0034(10) 0.0087(9)
C7 0.0233(12) 0.0212(13) 0.0214(14) 0.0071(11) 0.0023(10) 0.0077(10)
C8 0.0269(13) 0.0226(14) 0.0260(15) 0.0075(11) 0.0026(11) 0.0116(10)
C9 0.0314(14) 0.0196(13) 0.0265(15) 0.0060(11) 0.0072(11) 0.0105(10)
C10 0.0290(13) 0.0205(13) 0.0223(15) 0.0041(11) 0.0028(11) 0.0076(10)
C11 0.0244(12) 0.0220(13) 0.0224(14) 0.0064(11) 0.0037(10) 0.0062(10)
C12 0.0226(12) 0.0217(13) 0.0214(14) 0.0074(11) 0.0035(10) 0.0087(10)
C13 0.0212(12) 0.0311(15) 0.0261(15) 0.0032(12) -0.0031(10) 0.0118(11)
C14 0.0273(16) 0.100(4) 0.040(2) 0.002(2) 0.0008(15) 0.023(2)
C15 0.070(3) 0.051(2) 0.081(3) -0.012(2) -0.044(2) 0.031(2)
C16 0.039(2) 0.124(5) 0.044(3) 0.048(3) -0.0103(18) -0.005(2)
C17 0.0362(15) 0.0205(14) 0.0301(17) 0.0054(12) 0.0050(12) 0.0115(11)
C18 0.053(2) 0.0272(17) 0.046(2) 0.0047(15) -0.0057(17) 0.0190(15)
C19 0.062(2) 0.0308(18) 0.044(2) 0.0054(16) 0.0198(18) 0.0229(16)
C20 0.0424(18) 0.0228(16) 0.055(2) 0.0118(15) 0.0064(16) 0.0059(13)
C21 0.0274(13) 0.0200(13) 0.0237(15) 0.0026(11) 0.0030(11) 0.0044(10)
C22 0.0251(12) 0.0254(14) 0.0191(14) 0.0027(11) 0.0014(10) 0.0042(10)
C23 0.0236(12) 0.0282(15) 0.0254(15) 0.0092(12) 0.0022(11) 0.0084(10)
C24 0.0234(12) 0.0242(14) 0.0264(15) 0.0080(12) 0.0017(10) 0.0071(10)
C25 0.0244(12) 0.0269(15) 0.0248(15) 0.0084(12) 0.0022(11) 0.0061(10)
C26 0.0243(13) 0.0348(16) 0.0283(16) 0.0117(13) 0.0001(11) 0.0118(11)
C27 0.0248(13) 0.0360(17) 0.0267(16) 0.0078(13) -0.0017(11) 0.0084(12)
C28 0.0283(13) 0.0291(15) 0.0248(16) 0.0045(12) 0.0007(11) 0.0070(11)
C29 0.0203(11) 0.0192(12) 0.0186(13) 0.0024(10) -0.0017(9) 0.0069(9)
C30 0.0191(11) 0.0189(12) 0.0223(14) 0.0028(10) -0.0021(9) 0.0035(9)
C31 0.0228(12) 0.0271(14) 0.0251(15) 0.0054(12) 0.0035(10) 0.0058(10)
C32 0.0253(13) 0.0347(17) 0.0253(16) 0.0088(13) 0.0058(11) 0.0032(11)
C33 0.0327(14) 0.0289(15) 0.0263(16) 0.0136(13) 0.0033(12) 0.0042(12)
C34 0.0290(13) 0.0232(14) 0.0235(15) 0.0089(11) 0.0000(11) 0.0066(10)
C35 0.0220(11) 0.0174(12) 0.0214(14) 0.0053(10) 0.0009(10) 0.0054(9)
C36 0.0212(11) 0.0175(12) 0.0231(14) 0.0047(10) 0.0003(10) 0.0082(9)
C37 0.0195(11) 0.0190(12) 0.0199(13) 0.0028(10) -0.0023(9) 0.0062(9)
C38 0.0198(11) 0.0195(13) 0.0224(14) 0.0046(10) -0.0003(10) 0.0048(9)
C39 0.0212(12) 0.0285(15) 0.0284(16) 0.0070(12) 0.0024(11) 0.0065(10)
C40 0.0253(13) 0.0338(16) 0.0287(17) 0.0104(13) 0.0062(11) 0.0030(11)
C41 0.0315(14) 0.0294(16) 0.0284(17) 0.0137(13) 0.0034(12) 0.0046(12)
C42 0.0275(13) 0.0226(14) 0.0274(16) 0.0084(12) -0.0012(11) 0.0068(10)
C43 0.0219(11) 0.0194(13) 0.0208(14) 0.0061(10) 0.0015(10) 0.0065(9)
C44 0.0208(11) 0.0167(12) 0.0204(14) 0.0031(10) -0.0009(9) 0.0066(9)
C45 0.0204(11) 0.0219(13) 0.0191(13) 0.0044(10) 0.0011(9) 0.0082(9)
C46 0.0204(11) 0.0209(13) 0.0211(14) 0.0040(10) -0.0004(10) 0.0081(9)
C47 0.0194(11) 0.0223(13) 0.0236(14) 0.0052(11) 0.0005(10) 0.0079(9)
C48 0.0180(11) 0.0264(14) 0.0249(15) 0.0064(11) -0.0009(10) 0.0094(10)
C49 0.0223(12) 0.0223(13) 0.0283(15) 0.0082(11) 0.0011(10) 0.0109(10)
C50 0.0218(11) 0.0207(13) 0.0214(14) 0.0051(11) 0.0020(10) 0.0095(9)
C51 0.0212(11) 0.0221(13) 0.0228(14) 0.0061(11) 0.0025(10) 0.0085(10)
C52 0.0272(13) 0.0233(14) 0.0260(15) 0.0079(12) 0.0035(11) 0.0118(10)
C53 0.0300(13) 0.0194(13) 0.0279(16) 0.0052(12) 0.0058(11) 0.0088(10)
C54 0.0268(13) 0.0219(14) 0.0244(15) 0.0053(11) 0.0037(11) 0.0067(10)
C55 0.0243(12) 0.0218(13) 0.0215(14) 0.0042(11) 0.0021(10) 0.0080(10)
C56 0.0224(11) 0.0196(13) 0.0202(14) 0.0053(10) 0.0030(10) 0.0074(9)
C57 0.0200(12) 0.0304(15) 0.0314(16) 0.0032(12) -0.0045(11) 0.0111(11)
C61 0.0383(16) 0.0216(14) 0.0348(18) 0.0030(13) 0.0018(13) 0.0112(12)
C62 0.086(3) 0.0285(19) 0.062(3) 0.0019(18) -0.022(2) 0.031(2)
C63 0.064(2) 0.0310(18) 0.050(2) 0.0055(17) 0.0208(19) 0.0238(17)
C64 0.054(2) 0.0231(17) 0.073(3) 0.0157(18) 0.016(2) 0.0070(15)
C65 0.0270(13) 0.0205(13) 0.0249(15) 0.0001(11) 0.0027(11) 0.0060(10)
C66 0.0271(13) 0.0263(14) 0.0216(15) 0.0026(12) 0.0015(11) 0.0056(11)
C67 0.0256(13) 0.0286(15) 0.0246(15) 0.0080(12) 0.0019(11) 0.0097(11)
C68 0.0252(13) 0.0279(15) 0.0267(16) 0.0088(12) 0.0034(11) 0.0084(11)
C69 0.0254(13) 0.0269(15) 0.0243(15) 0.0070(12) 0.0022(11) 0.0065(11)
C70 0.0251(13) 0.0369(17) 0.0252(16) 0.0128(13) 0.0012(11) 0.0119(12)
C71 0.0285(14) 0.0392(18) 0.0245(16) 0.0070(13) -0.0023(11) 0.0107(12)
C72 0.0316(14) 0.0311(16) 0.0240(16) 0.0030(12) -0.0022(11) 0.0115(12)
C73 0.0300(14) 0.0286(16) 0.0365(18) 0.0154(14) 0.0068(12) 0.0078(11)
C74 0.0373(16) 0.0316(17) 0.043(2) 0.0142(15) 0.0151(14) 0.0086(13)
C75 0.0310(16) 0.054(2) 0.051(2) 0.0222(19) 0.0136(15) 0.0130(15)
C76 0.0205(13) 0.046(2) 0.047(2) 0.0216(17) 0.0047(13) 0.0087(12)
C77 0.0370(16) 0.0378(18) 0.0235(16) 0.0119(13) 0.0028(12) 0.0139(13)
C78 0.0439(18) 0.044(2) 0.0292(18) 0.0150(15) 0.0099(14) 0.0132(15)
C79 0.0370(17) 0.050(2) 0.041(2) 0.0171(17) 0.0162(15) 0.0185(15)
C80 0.0311(14) 0.0363(17) 0.0328(18) 0.0135(14) 0.0098(12) 0.0166(12)
C81 0.0333(15) 0.0272(15) 0.0331(18) 0.0128(13) 0.0071(12) 0.0080(12)
C82 0.0428(18) 0.0307(17) 0.040(2) 0.0104(15) 0.0153(15) 0.0080(14)
C83 0.041(2) 0.079(3) 0.104(4) 0.059(3) 0.030(2) 0.026(2)
C84 0.0217(14) 0.076(3) 0.057(3) 0.038(2) 0.0065(15) 0.0127(16)
C85 0.0409(17) 0.0344(17) 0.0244(16) 0.0092(13) 0.0027(13) 0.0133(13)
C86 0.052(2) 0.041(2) 0.0305(19) 0.0125(16) 0.0142(15) 0.0134(16)
C87 0.0402(18) 0.059(3) 0.046(2) 0.025(2) 0.0202(16) 0.0210(17)
C88 0.0338(15) 0.0396(18) 0.0336(18) 0.0141(15) 0.0120(13) 0.0188(13)
C8S 0.069(3) 0.093(4) 0.050(3) 0.013(3) 0.012(2) 0.042(3)
C9S 0.048(2) 0.053(2) 0.043(2) 0.0233(18) 0.0133(16) 0.0312(18)
C10S 0.044(2) 0.068(3) 0.062(3) 0.043(2) 0.0273(19) 0.0313(19)
C11S 0.041(2) 0.050(2) 0.075(3) 0.022(2) 0.016(2) 0.0155(17)
C12S 0.047(2) 0.057(3) 0.064(3) 0.006(2) 0.011(2) 0.0210(19)
C13S 0.0415(19) 0.063(3) 0.049(2) 0.016(2) 0.0169(17) 0.0230(18)
C14S 0.0372(17) 0.050(2) 0.048(2) 0.0232(19) 0.0135(16) 0.0153(16)
C22S 0.0531(11) 0.0539(13) 0.0540(13) 0.0073(11) 0.0122(10) 0.0104(9)
C23S 0.0531(11) 0.0539(13) 0.0540(13) 0.0073(11) 0.0122(10) 0.0104(9)
C91 0.0531(11) 0.0539(13) 0.0540(13) 0.0073(11) 0.0122(10) 0.0104(9)
C90 0.0531(11) 0.0539(13) 0.0540(13) 0.0073(11) 0.0122(10) 0.0104(9)
C89 0.0531(11) 0.0539(13) 0.0540(13) 0.0073(11) 0.0122(10) 0.0104(9)
C25S 0.0531(11) 0.0539(13) 0.0540(13) 0.0073(11) 0.0122(10) 0.0104(9)
C24S 0.0531(11) 0.0539(13) 0.0540(13) 0.0073(11) 0.0122(10) 0.0104(9)
C1S 0.080(4) 0.095(4) 0.052(3) 0.006(3) 0.016(3) 0.047(3)
C2S 0.0445(19) 0.057(2) 0.049(2) 0.027(2) 0.0167(17) 0.0292(18)
C3S 0.055(2) 0.068(3) 0.071(3) 0.042(3) 0.037(2) 0.034(2)
C4S 0.039(2) 0.056(3) 0.111(5) 0.040(3) 0.031(2) 0.0163(19)
C5S 0.046(2) 0.050(3) 0.076(3) 0.008(2) -0.001(2) 0.0141(19)
C6S 0.0423(19) 0.054(2) 0.048(2) 0.0185(19) 0.0160(17) 0.0211(17)
C7S 0.0331(16) 0.047(2) 0.047(2) 0.0197(18) 0.0136(15) 0.0143(14)
C15S 0.056(3) 0.043(2) 0.084(4) 0.011(2) 0.004(2) 0.0175(19)
C16S 0.058(2) 0.034(2) 0.064(3) -0.0049(19) -0.006(2) 0.0159(18)
C17S 0.049(2) 0.056(3) 0.074(3) -0.005(2) 0.017(2) 0.008(2)
C18S 0.062(3) 0.072(4) 0.070(4) 0.007(3) 0.007(3) 0.014(3)
C19S 0.069(3) 0.059(3) 0.098(5) -0.010(3) -0.027(3) 0.030(3)
C20S 0.064(3) 0.058(3) 0.076(4) 0.018(3) -0.005(3) 0.021(2)
C21S 0.063(3) 0.041(2) 0.060(3) 0.006(2) 0.006(2) 0.0139(19)
C25M 0.0531(11) 0.0539(13) 0.0540(13) 0.0073(11) 0.0122(10) 0.0104(9)
C26S 0.0531(11) 0.0539(13) 0.0540(13) 0.0073(11) 0.0122(10) 0.0104(9)
C31S 0.0531(11) 0.0539(13) 0.0540(13) 0.0073(11) 0.0122(10) 0.0104(9)
C30S 0.0531(11) 0.0539(13) 0.0540(13) 0.0073(11) 0.0122(10) 0.0104(9)
C29S 0.0531(11) 0.0539(13) 0.0540(13) 0.0073(11) 0.0122(10) 0.0104(9)
C28S 0.0531(11) 0.0539(13) 0.0540(13) 0.0073(11) 0.0122(10) 0.0104(9)
C27S 0.0531(11) 0.0539(13) 0.0540(13) 0.0073(11) 0.0122(10) 0.0104(9)

loop_
_atom_type_symbol
_atom_type_description
_atom_type_scat_dispersion_real
_atom_type_scat_dispersion_imag
_atom_type_scat_source
C C 0.0027 0.0018 'International Tables Vol C Tables 4.2.6.8 and 6.1.1.4'
H H 0.0000 0.0000 'International Tables Vol C Tables 4.2.6.8 and 6.1.1.4'
N N 0.0051 0.0037 'International Tables Vol C Tables 4.2.6.8 and 6.1.1.4'
O O 0.0094 0.0068 'International Tables Vol C Tables 4.2.6.8 and 6.1.1.4'
Tb Tb -0.5874 4.5779 'International Tables Vol C Tables 4.2.6.8 and 6.1.1.4'

loop_
_geom_angle_atom_site_label_1
_geom_angle_atom_site_label_2
_geom_angle_atom_site_label_3
_geom_angle
_geom_angle_site_symmetry_1
_geom_angle_site_symmetry_3
_geom_angle_publ_flag
O1 Tb1 C22 74.54(8) . . ?
O1 Tb1 C24 81.29(9) . . ?
O1 Tb1 C29 108.63(8) . . ?
O1 Tb1 C30 134.45(8) . . ?
O1 Tb1 C35 124.06(8) . . ?
O1 Tb1 C36 93.17(9) . . ?
O1 Tb1 C44 85.08(8) . . ?
N1 Tb1 O1 87.39(8) . . ?
N1 Tb1 O2 85.27(8) . . ?
N1 Tb1 C22 81.29(9) . . ?
N1 Tb1 C24 133.08(9) . . ?
N1 Tb1 C29 68.08(8) . . ?
N1 Tb1 C30 87.05(8) . . ?
N1 Tb1 C35 116.81(8) . . ?
N1 Tb1 C36 116.61(8) . . ?
N1 Tb1 C44 85.40(8) . . ?
O2 Tb1 O1 147.25(8) . . ?
O2 Tb1 C22 72.82(8) . . ?
O2 Tb1 C24 80.68(9) . . ?
O2 Tb1 C29 98.05(8) . . ?
O2 Tb1 C30 76.98(9) . . ?
O2 Tb1 C35 87.42(9) . . ?
O2 Tb1 C36 118.59(9) . . ?
O2 Tb1 C44 125.92(8) . . ?
C24 Tb1 C22 51.79(9) . . ?
C24 Tb1 C29 158.10(9) . . ?
C24 Tb1 C30 131.69(9) . . ?
C24 Tb1 C35 107.04(9) . . ?
C24 Tb1 C36 109.40(9) . . ?
C24 Tb1 C44 137.92(9) . . ?
C29 Tb1 C22 148.80(8) . . ?
C29 Tb1 C30 29.66(8) . . ?
C30 Tb1 C22 148.34(8) . . ?
C35 Tb1 C22 152.41(8) . . ?
C35 Tb1 C29 51.12(8) . . ?
C35 Tb1 C30 30.64(8) . . ?
C36 Tb1 C22 158.26(8) . . ?
C36 Tb1 C29 51.92(8) . . ?
C36 Tb1 C30 50.59(9) . . ?
C36 Tb1 C35 31.17(9) . . ?
C36 Tb1 C44 31.93(8) . . ?
C44 Tb1 C22 156.04(9) . . ?
C44 Tb1 C29 30.58(8) . . ?
C44 Tb1 C30 49.42(9) . . ?
C44 Tb1 C35 51.31(9) . . ?
C73 O1 Tb1 122.16(17) . . ?
C76 O1 Tb1 127.53(19) . . ?
C76 O1 C73 108.0(2) . . ?
C1 N1 Tb1 122.47(18) . . ?
C12 N1 Tb1 133.78(18) . . ?
C12 N1 C1 103.7(2) . . ?
N1 C1 C2 125.0(2) . . ?
N1 C1 C6 112.8(2) . . ?
C2 C1 C6 122.2(2) . . ?
N2 Tb2 O3 87.27(8) . . ?
N2 Tb2 O4 84.37(8) . . ?
N2 Tb2 C36 84.97(8) . . ?
N2 Tb2 C37 68.17(8) . . ?
N2 Tb2 C38 87.88(8) . . ?
N2 Tb2 C43 117.63(8) . . ?
N2 Tb2 C44 116.32(8) . . ?
N2 Tb2 C66 81.68(9) . . ?
N2 Tb2 C68 133.23(10) . . ?
O3 Tb2 O4 147.58(8) . . ?
O3 Tb2 C36 84.60(9) . . ?
O3 Tb2 C37 108.77(8) . . ?
O3 Tb2 C38 134.28(8) . . ?
O3 Tb2 C43 123.04(8) . . ?
O3 Tb2 C44 92.12(8) . . ?
O3 Tb2 C66 74.35(8) . . ?
O3 Tb2 C68 81.97(9) . . ?
O4 Tb2 C36 125.57(8) . . ?
O4 Tb2 C37 97.01(8) . . ?
O4 Tb2 C38 76.70(9) . . ?
O4 Tb2 C43 88.30(9) . . ?
O4 Tb2 C44 119.61(9) . . ?
O4 Tb2 C66 73.47(8) . . ?
O4 Tb2 C68 81.20(9) . . ?
C36 Tb2 C37 30.80(8) . . ?
C36 Tb2 C38 49.68(9) . . ?
C36 Tb2 C43 51.61(9) . . ?
C36 Tb2 C66 155.49(9) . . ?
C37 Tb2 C38 29.84(8) . . ?
C37 Tb2 C66 149.26(8) . . ?
C38 Tb2 C66 149.16(9) . . ?
C43 Tb2 C37 51.48(8) . . ?
C43 Tb2 C38 30.80(8) . . ?
C43 Tb2 C66 152.44(9) . . ?
C44 Tb2 C36 31.92(8) . . ?
C44 Tb2 C37 52.07(8) . . ?
C44 Tb2 C38 50.71(8) . . ?
C44 Tb2 C43 31.31(9) . . ?
C44 Tb2 C66 157.40(8) . . ?
C68 Tb2 C36 138.31(9) . . ?
C68 Tb2 C37 157.65(9) . . ?
C68 Tb2 C38 130.59(10) . . ?
C68 Tb2 C43 106.17(10) . . ?
C68 Tb2 C44 109.48(10) . . ?
C68 Tb2 C66 51.58(10) . . ?
C77 O2 Tb1 128.13(18) . . ?
C77 O2 C80 106.6(2) . . ?
C80 O2 Tb1 123.04(18) . . ?
C45 N2 Tb2 122.23(18) . . ?
C56 N2 Tb2 133.54(18) . . ?
C56 N2 C45 104.1(2) . . ?
C1 C2 C29 116.3(2) . . ?
C3 C2 C1 117.1(2) . . ?
C3 C2 C29 126.6(3) . . ?
C81 O3 Tb2 122.61(17) . . ?
C84 O3 Tb2 127.3(2) . . ?
C84 O3 C81 108.2(2) . . ?
C2 C3 H3 118.9 . . ?
C2 C3 C4 122.2(3) . . ?
C4 C3 H3 118.9 . . ?
C85 O4 Tb2 127.79(18) . . ?
C85 O4 C88 106.8(2) . . ?
C88 O4 Tb2 123.62(18) . . ?
C3 C4 C13 122.4(3) . . ?
C5 C4 C3 119.1(2) . . ?
C5 C4 C13 118.5(2) . . ?
C4 C5 H5 119.7 . . ?
C4 C5 C6 120.5(3) . . ?
C6 C5 H5 119.7 . . ?
C1 C6 C7 105.2(2) . . ?
C5 C6 C1 118.9(3) . . ?
C5 C6 C7 135.8(3) . . ?
C8 C7 C6 135.3(3) . . ?
C8 C7 C12 119.5(3) . . ?
C12 C7 C6 105.0(2) . . ?
C7 C8 H8 119.7 . . ?
C9 C8 C7 120.7(3) . . ?
C9 C8 H8 119.7 . . ?
C8 C9 C10 118.8(3) . . ?
C8 C9 C17 122.4(3) . . ?
C10 C9 C17 118.8(3) . . ?
C9 C10 H10 118.8 . . ?
C11 C10 C9 122.4(3) . . ?
C11 C10 H10 118.8 . . ?
C10 C11 C12 117.6(3) . . ?
C10 C11 C21 125.5(3) . . ?
C12 C11 C21 116.9(3) . . ?
N1 C12 C7 113.1(2) . . ?
N1 C12 C11 125.8(2) . . ?
C11 C12 C7 121.0(3) . . ?
C14 C13 C4 109.8(3) . . ?
C14 C13 C16 107.7(4) . . ?
C15 C13 C4 113.5(3) . . ?
C15 C13 C14 107.9(4) . . ?
C15 C13 C16 107.5(4) . . ?
C16 C13 C4 110.2(3) . . ?
C13 C14 H14A 109.5 . . ?
C13 C14 H14B 109.5 . . ?
C13 C14 H14C 109.5 . . ?
H14A C14 H14B 109.5 . . ?
H14A C14 H14C 109.5 . . ?
H14B C14 H14C 109.5 . . ?
C13 C15 H15A 109.5 . . ?
C13 C15 H15B 109.5 . . ?
C13 C15 H15C 109.5 . . ?
H15A C15 H15B 109.5 . . ?
H15A C15 H15C 109.5 . . ?
H15B C15 H15C 109.5 . . ?
C13 C16 H16A 109.5 . . ?
C13 C16 H16B 109.5 . . ?
C13 C16 H16C 109.5 . . ?
H16A C16 H16B 109.5 . . ?
H16A C16 H16C 109.5 . . ?
H16B C16 H16C 109.5 . . ?
C18 C17 C9 112.0(3) . . ?
C18 C17 C20 107.0(3) . . ?
C19 C17 C9 109.4(3) . . ?
C19 C17 C18 109.1(3) . . ?
C19 C17 C20 109.7(3) . . ?
C20 C17 C9 109.6(3) . . ?
C17 C18 H18A 109.5 . . ?
C17 C18 H18B 109.5 . . ?
C17 C18 H18C 109.5 . . ?
H18A C18 H18B 109.5 . . ?
H18A C18 H18C 109.5 . . ?
H18B C18 H18C 109.5 . . ?
C17 C19 H19A 109.5 . . ?
C17 C19 H19B 109.5 . . ?
C17 C19 H19C 109.5 . . ?
H19A C19 H19B 109.5 . . ?
H19A C19 H19C 109.5 . . ?
H19B C19 H19C 109.5 . . ?
C17 C20 H20A 109.5 . . ?
C17 C20 H20B 109.5 . . ?
C17 C20 H20C 109.5 . . ?
H20A C20 H20B 109.5 . . ?
H20A C20 H20C 109.5 . . ?
H20B C20 H20C 109.5 . . ?
C22 C21 C11 171.6(3) . . ?
C21 C22 Tb1 90.4(2) . . ?
C21 C22 C23 174.8(3) . . ?
C23 C22 Tb1 84.43(18) . . ?
C24 C23 C22 115.9(3) . . ?
C28 C23 C22 120.6(3) . . ?
C28 C23 C24 123.6(3) . . ?
C23 C24 Tb1 107.90(19) . . ?
C25 C24 Tb1 137.7(2) . . ?
C25 C24 C23 114.4(3) . . ?
C24 C25 H25 118.4 . . ?
C26 C25 C24 123.1(3) . . ?
C26 C25 H25 118.4 . . ?
C25 C26 H26 119.8 . . ?
C27 C26 C25 120.4(3) . . ?
C27 C26 H26 119.8 . . ?
C26 C27 H27 120.3 . . ?
C28 C27 C26 119.4(3) . . ?
C28 C27 H27 120.3 . . ?
C23 C28 H28 120.4 . . ?
C27 C28 C23 119.1(3) . . ?
C27 C28 H28 120.4 . . ?
C2 C29 Tb1 108.04(17) . . ?
C30 C29 Tb1 75.97(15) . . ?
C30 C29 C2 128.1(3) . . ?
C30 C29 C44 105.8(2) . . ?
C44 C29 Tb1 70.45(14) . . ?
C44 C29 C2 124.6(3) . . ?
C29 C30 Tb1 74.37(15) . . ?
C29 C30 C35 110.4(2) . . ?
C31 C30 Tb1 120.38(19) . . ?
C31 C30 C29 131.4(3) . . ?
C31 C30 C35 118.2(3) . . ?
C35 C30 Tb1 71.53(14) . . ?
C30 C31 H31 120.0 . . ?
C32 C31 C30 119.9(3) . . ?
C32 C31 H31 120.0 . . ?
C31 C32 H32 119.1 . . ?
C31 C32 C33 121.8(3) . . ?
C33 C32 H32 119.1 . . ?
C32 C33 H33 119.8 . . ?
C34 C33 C32 120.4(3) . . ?
C34 C33 H33 119.8 . . ?
C33 C34 H34 120.3 . . ?
C33 C34 C35 119.4(3) . . ?
C35 C34 H34 120.3 . . ?
C30 C35 Tb1 77.83(15) . . ?
C34 C35 Tb1 116.63(19) . . ?
C34 C35 C30 120.3(3) . . ?
C34 C35 C36 132.8(2) . . ?
C36 C35 Tb1 71.73(15) . . ?
C36 C35 C30 106.9(2) . . ?
Tb1 C36 Tb2 147.96(11) . . ?
C35 C36 Tb1 77.10(16) . . ?
C35 C36 Tb2 113.30(18) . . ?
C35 C36 C37 143.4(2) . . ?
C35 C36 C44 106.8(2) . . ?
C37 C36 Tb1 111.86(18) . . ?
C37 C36 Tb2 78.57(16) . . ?
C37 C36 C44 109.8(2) . . ?
C44 C36 Tb1 74.86(15) . . ?
C44 C36 Tb2 73.12(16) . . ?
C36 C37 Tb2 70.63(15) . . ?
C36 C37 C46 125.2(3) . . ?
C38 C37 Tb2 75.75(15) . . ?
C38 C37 C36 105.7(2) . . ?
C38 C37 C46 127.7(3) . . ?
C46 C37 Tb2 108.15(17) . . ?
C37 C38 Tb2 74.41(15) . . ?
C37 C38 C43 110.7(2) . . ?
C39 C38 Tb2 120.1(2) . . ?
C39 C38 C37 131.4(3) . . ?
C39 C38 C43 118.0(3) . . ?
C43 C38 Tb2 71.52(15) . . ?
C38 C39 H39 120.2 . . ?
C40 C39 C38 119.7(3) . . ?
C40 C39 H39 120.2 . . ?
C39 C40 H40 118.9 . . ?
C39 C40 C41 122.1(3) . . ?
C41 C40 H40 118.9 . . ?
C40 C41 H41 119.8 . . ?
C42 C41 C40 120.4(3) . . ?
C42 C41 H41 119.8 . . ?
C41 C42 H42 120.4 . . ?
C41 C42 C43 119.3(3) . . ?
C43 C42 H42 120.4 . . ?
C38 C43 Tb2 77.68(15) . . ?
C42 C43 Tb2 116.05(19) . . ?
C42 C43 C38 120.6(3) . . ?
C42 C43 C44 132.9(2) . . ?
C44 C43 Tb2 71.89(15) . . ?
C44 C43 C38 106.5(2) . . ?
Tb2 C44 Tb1 148.16(11) . . ?
C29 C44 Tb1 78.97(16) . . ?
C29 C44 Tb2 113.39(18) . . ?
C29 C44 C36 110.0(2) . . ?
C29 C44 C43 142.7(3) . . ?
C36 C44 Tb1 73.21(15) . . ?
C36 C44 Tb2 74.96(15) . . ?
C43 C44 Tb1 111.90(17) . . ?
C43 C44 Tb2 76.80(16) . . ?
C43 C44 C36 107.3(2) . . ?
N2 C45 C46 125.0(2) . . ?
N2 C45 C50 112.5(2) . . ?
C46 C45 C50 122.4(2) . . ?
C45 C46 C37 116.3(2) . . ?
C47 C46 C37 126.7(3) . . ?
C47 C46 C45 117.1(2) . . ?
C46 C47 H47 118.9 . . ?
C46 C47 C48 122.3(3) . . ?
C48 C47 H47 118.9 . . ?
C47 C48 C57 120.3(3) . . ?
C49 C48 C47 119.0(2) . . ?
C49 C48 C57 120.7(2) . . ?
C48 C49 H49 119.8 . . ?
C48 C49 C50 120.4(2) . . ?
C50 C49 H49 119.8 . . ?
C45 C50 C51 105.4(2) . . ?
C49 C50 C45 119.0(3) . . ?
C49 C50 C51 135.5(3) . . ?
C52 C51 C50 135.5(2) . . ?
C52 C51 C56 119.5(3) . . ?
C56 C51 C50 104.8(2) . . ?
C51 C52 H52 119.7 . . ?
C53 C52 C51 120.5(3) . . ?
C53 C52 H52 119.7 . . ?
C52 C53 C54 119.0(3) . . ?
C52 C53 C61 122.5(3) . . ?
C54 C53 C61 118.5(3) . . ?
C53 C54 H54 118.9 . . ?
C55 C54 C53 122.2(3) . . ?
C55 C54 H54 118.9 . . ?
C54 C55 C56 117.6(3) . . ?
C54 C55 C65 125.1(3) . . ?
C56 C55 C65 117.2(3) . . ?
N2 C56 C51 113.1(2) . . ?
N2 C56 C55 125.7(2) . . ?
C55 C56 C51 121.1(3) . . ?
C48 C57 C59A 107.7(4) . . ?
C58 C57 C48 110.8(4) . . ?
C58 C57 C60 111.9(5) . . ?
C58 C57 C59A 108.7(5) . . ?
C59 C57 C48 114.6(4) . . ?
C59 C57 C60A 107.3(5) . . ?
C59 C57 C58A 106.3(5) . . ?
C60 C57 C48 112.2(4) . . ?
C60 C57 C59A 105.4(5) . . ?
C60A C57 C48 111.4(4) . . ?
C60A C57 C58A 109.7(5) . . ?
C58A C57 C48 107.4(4) . . ?
C57 C58 H58A 109.5 . . ?
C57 C58 H58B 109.5 . . ?
C57 C58 H58C 109.5 . . ?
H58A C58 H58B 109.5 . . ?
H58A C58 H58C 109.5 . . ?
H58B C58 H58C 109.5 . . ?
C57 C59 H59A 109.4 . . ?
C57 C59 H59B 109.5 . . ?
C57 C59 H59C 109.5 . . ?
H59A C59 H59B 109.5 . . ?
H59A C59 H59C 109.5 . . ?
H59B C59 H59C 109.5 . . ?
C57 C60 H60A 109.5 . . ?
C57 C60 H60B 109.5 . . ?
C57 C60 H60C 109.5 . . ?
H60A C60 H60B 109.5 . . ?
H60A C60 H60C 109.5 . . ?
H60B C60 H60C 109.5 . . ?
C62 C61 C53 111.8(3) . . ?
C62 C61 C64 106.7(3) . . ?
C63 C61 C53 109.4(3) . . ?
C63 C61 C62 109.6(3) . . ?
C63 C61 C64 109.7(3) . . ?
C64 C61 C53 109.6(3) . . ?
C61 C62 H62A 109.5 . . ?
C61 C62 H62B 109.5 . . ?
C61 C62 H62C 109.5 . . ?
H62A C62 H62B 109.5 . . ?
H62A C62 H62C 109.5 . . ?
H62B C62 H62C 109.5 . . ?
C61 C63 H63A 109.5 . . ?
C61 C63 H63B 109.5 . . ?
C61 C63 H63C 109.5 . . ?
H63A C63 H63B 109.5 . . ?
H63A C63 H63C 109.5 . . ?
H63B C63 H63C 109.5 . . ?
C61 C64 H64A 109.5 . . ?
C61 C64 H64B 109.5 . . ?
C61 C64 H64C 109.5 . . ?
H64A C64 H64B 109.5 . . ?
H64A C64 H64C 109.5 . . ?
H64B C64 H64C 109.5 . . ?
C66 C65 C55 172.4(3) . . ?
C65 C66 Tb2 89.4(2) . . ?
C65 C66 C67 174.0(3) . . ?
C67 C66 Tb2 84.68(18) . . ?
C68 C67 C66 115.3(3) . . ?
C72 C67 C66 121.1(3) . . ?
C72 C67 C68 123.5(3) . . ?
C67 C68 Tb2 108.4(2) . . ?
C69 C68 Tb2 137.3(2) . . ?
C69 C68 C67 114.3(3) . . ?
C68 C69 H69 118.3 . . ?
C68 C69 C70 123.3(3) . . ?
C70 C69 H69 118.3 . . ?
C69 C70 H70 119.9 . . ?
C71 C70 C69 120.2(3) . . ?
C71 C70 H70 119.9 . . ?
C70 C71 H71 120.2 . . ?
C72 C71 C70 119.5(3) . . ?
C72 C71 H71 120.2 . . ?
C67 C72 H72 120.5 . . ?
C71 C72 C67 119.1(3) . . ?
C71 C72 H72 120.5 . . ?
O1 C73 H73A 110.5 . . ?
O1 C73 H73B 110.5 . . ?
O1 C73 C74 105.9(3) . . ?
H73A C73 H73B 108.7 . . ?
C74 C73 H73A 110.5 . . ?
C74 C73 H73B 110.5 . . ?
C73 C74 H74A 110.7 . . ?
C73 C74 H74B 110.7 . . ?
C73 C74 C75 105.1(3) . . ?
H74A C74 H74B 108.8 . . ?
C75 C74 H74A 110.7 . . ?
C75 C74 H74B 110.7 . . ?
C74 C75 H75A 110.4 . . ?
C74 C75 H75B 110.4 . . ?
H75A C75 H75B 108.6 . . ?
C76 C75 C74 106.4(3) . . ?
C76 C75 H75A 110.4 . . ?
C76 C75 H75B 110.4 . . ?
O1 C76 C75 107.4(3) . . ?
O1 C76 H76A 110.2 . . ?
O1 C76 H76B 110.2 . . ?
C75 C76 H76A 110.2 . . ?
C75 C76 H76B 110.2 . . ?
H76A C76 H76B 108.5 . . ?
O2 C77 H77A 110.6 . . ?
O2 C77 H77B 110.6 . . ?
O2 C77 C78 105.6(3) . . ?
H77A C77 H77B 108.8 . . ?
C78 C77 H77A 110.6 . . ?
C78 C77 H77B 110.6 . . ?
C77 C78 H78A 110.7 . . ?
C77 C78 H78B 110.7 . . ?
C77 C78 C79 105.4(3) . . ?
H78A C78 H78B 108.8 . . ?
C79 C78 H78A 110.7 . . ?
C79 C78 H78B 110.7 . . ?
C78 C79 H79A 110.6 . . ?
C78 C79 H79B 110.6 . . ?
H79A C79 H79B 108.8 . . ?
C80 C79 C78 105.5(3) . . ?
C80 C79 H79A 110.6 . . ?
C80 C79 H79B 110.6 . . ?
O2 C80 C79 105.9(3) . . ?
O2 C80 H80A 110.6 . . ?
O2 C80 H80B 110.6 . . ?
C79 C80 H80A 110.6 . . ?
C79 C80 H80B 110.6 . . ?
H80A C80 H80B 108.7 . . ?
O3 C81 H81A 110.5 . . ?
O3 C81 H81B 110.5 . . ?
O3 C81 C82 106.1(3) . . ?
H81A C81 H81B 108.7 . . ?
C82 C81 H81A 110.5 . . ?
C82 C81 H81B 110.5 . . ?
C81 C82 H82A 110.9 . . ?
C81 C82 H82B 110.9 . . ?
H82A C82 H82B 108.9 . . ?
C83 C82 C81 104.3(3) . . ?
C83 C82 H82A 110.9 . . ?
C83 C82 H82B 110.9 . . ?
C82 C83 H83A 109.9 . . ?
C82 C83 H83B 109.9 . . ?
H83A C83 H83B 108.3 . . ?
C84 C83 C82 108.8(3) . . ?
C84 C83 H83A 109.9 . . ?
C84 C83 H83B 109.9 . . ?
O3 C84 C83 108.1(3) . . ?
O3 C84 H84A 110.1 . . ?
O3 C84 H84B 110.1 . . ?
C83 C84 H84A 110.1 . . ?
C83 C84 H84B 110.1 . . ?
H84A C84 H84B 108.4 . . ?
O4 C85 H85A 110.6 . . ?
O4 C85 H85B 110.6 . . ?
O4 C85 C86 105.6(3) . . ?
H85A C85 H85B 108.8 . . ?
C86 C85 H85A 110.6 . . ?
C86 C85 H85B 110.6 . . ?
C85 C86 H86A 110.6 . . ?
C85 C86 H86B 110.6 . . ?
C85 C86 C87 105.5(3) . . ?
H86A C86 H86B 108.8 . . ?
C87 C86 H86A 110.6 . . ?
C87 C86 H86B 110.6 . . ?
C86 C87 H87A 110.6 . . ?
C86 C87 H87B 110.6 . . ?
H87A C87 H87B 108.7 . . ?
C88 C87 C86 105.7(3) . . ?
C88 C87 H87A 110.6 . . ?
C88 C87 H87B 110.6 . . ?
O4 C88 C87 105.7(3) . . ?
O4 C88 H88A 110.6 . . ?
O4 C88 H88B 110.6 . . ?
C87 C88 H88A 110.6 . . ?
C87 C88 H88B 110.6 . . ?
H88A C88 H88B 108.7 . . ?
H8SA C8S H8SB 109.5 . . ?
H8SA C8S H8SC 109.5 . . ?
H8SB C8S H8SC 109.5 . . ?
C9S C8S H8SA 109.5 . . ?
C9S C8S H8SB 109.5 . . ?
C9S C8S H8SC 109.5 . . ?
C10S C9S C8S 120.9(4) . . ?
C14S C9S C8S 121.3(4) . . ?
C14S C9S C10S 117.8(4) . . ?
C9S C10S H10S 119.4 . . ?
C11S C10S C9S 121.2(4) . . ?
C11S C10S H10S 119.4 . . ?
C10S C11S H11S 120.0 . . ?
C12S C11S C10S 120.1(4) . . ?
C12S C11S H11S 120.0 . . ?
C11S C12S H12S 120.0 . . ?
C11S C12S C13S 119.9(5) . . ?
C13S C12S H12S 120.0 . . ?
C12S C13S H13S 119.6 . . ?
C14S C13S C12S 120.8(4) . . ?
C14S C13S H13S 119.6 . . ?
C9S C14S H14S 119.9 . . ?
C13S C14S C9S 120.2(4) . . ?
C13S C14S H14S 119.9 . . ?
H22A C22S H22B 109.5 . . ?
H22A C22S H22C 109.5 . . ?
H22B C22S H22C 109.5 . . ?
C23S C22S H22A 109.5 . . ?
C23S C22S H22B 109.5 . . ?
C23S C22S H22C 109.5 . . ?
C91 C23S C22S 119.7(5) . . ?
C91 C23S C24S 120.0 . . ?
C24S C23S C22S 120.2(5) . . ?
C23S C91 H91 120.0 . . ?
C23S C91 C90 120.0 . . ?
C90 C91 H91 120.0 . . ?
C91 C90 H90 120.0 . . ?
C91 C90 C89 120.0 . . ?
C89 C90 H90 120.0 . . ?
C90 C89 H89 120.0 . . ?
C25S C89 C90 120.0 . . ?
C25S C89 H89 120.0 . . ?
C89 C25S H25S 120.0 . . ?
C89 C25S C24S 120.0 . . ?
C24S C25S H25S 120.0 . . ?
C23S C24S H24S 120.0 . . ?
C25S C24S C23S 120.0 . . ?
C25S C24S H24S 120.0 . . ?
H1SA C1S H1SB 109.5 . . ?
H1SA C1S H1SC 109.5 . . ?
H1SB C1S H1SC 109.5 . . ?
C2S C1S H1SA 109.5 . . ?
C2S C1S H1SB 109.5 . . ?
C2S C1S H1SC 109.5 . . ?
C3S C2S C1S 119.8(4) . . ?
C3S C2S C7S 117.8(4) . . ?
C7S C2S C1S 122.5(4) . . ?
C2S C3S H3S 119.1 . . ?
C4S C3S C2S 121.8(4) . . ?
C4S C3S H3S 119.1 . . ?
C3S C4S H4S 120.0 . . ?
C3S C4S C5S 120.1(4) . . ?
C5S C4S H4S 120.0 . . ?
C4S C5S H5S 120.3 . . ?
C6S C5S C4S 119.4(5) . . ?
C6S C5S H5S 120.3 . . ?
C5S C6S H6S 120.1 . . ?
C7S C6S C5S 119.8(4) . . ?
C7S C6S H6S 120.1 . . ?
C2S C7S H7S 119.4 . . ?
C6S C7S C2S 121.2(4) . . ?
C6S C7S H7S 119.4 . . ?
H15D C15S H15E 109.5 . . ?
H15D C15S H15F 109.5 . . ?
H15E C15S H15F 109.5 . . ?
C16S C15S H15D 109.5 . . ?
C16S C15S H15E 109.5 . . ?
C16S C15S H15F 109.5 . . ?
C17S C16S C15S 118.3(5) . . ?
C21S C16S C15S 121.8(5) . . ?
C21S C16S C17S 119.9(5) . . ?
C16S C17S H17S 120.8 . . ?
C18S C17S C16S 118.3(5) . . ?
C18S C17S H17S 120.8 . . ?
C17S C18S H18S 119.3 . . ?
C17S C18S C19S 121.4(5) . . ?
C19S C18S H18S 119.3 . . ?
C18S C19S H19S 120.5 . . ?
C20S C19S C18S 119.0(5) . . ?
C20S C19S H19S 120.5 . . ?
C19S C20S H20S 120.2 . . ?
C19S C20S C21S 119.7(5) . . ?
C21S C20S H20S 120.2 . . ?
C16S C21S C20S 121.6(5) . . ?
C16S C21S H21S 119.2 . . ?
C20S C21S H21S 119.2 . . ?
C57 C59A H59D 109.4 . . ?
C57 C59A H59E 109.5 . . ?
C57 C59A H59F 109.5 . . ?
H59D C59A H59E 109.5 . . ?
H59D C59A H59F 109.5 . . ?
H59E C59A H59F 109.5 . . ?
C57 C60A H60D 109.5 . . ?
C57 C60A H60E 109.5 . . ?
C57 C60A H60F 109.5 . . ?
H60D C60A H60E 109.5 . . ?
H60D C60A H60F 109.5 . . ?
H60E C60A H60F 109.5 . . ?
C57 C58A H58D 109.5 . . ?
C57 C58A H58E 109.5 . . ?
C57 C58A H58F 109.5 . . ?
H58D C58A H58E 109.5 . . ?
H58D C58A H58F 109.5 . . ?
H58E C58A H58F 109.5 . . ?
H25A C25M H25B 109.5 . . ?
H25A C25M H25C 109.5 . . ?
H25B C25M H25C 109.5 . . ?
C26S C25M H25A 109.5 . . ?
C26S C25M H25B 109.5 . . ?
C26S C25M H25C 109.5 . . ?
C25M C26S C31S 122.1(6) . . ?
C25M C26S C27S 117.9(6) . . ?
C31S C26S C27S 120.0 . . ?
C26S C31S H31S 120.0 . . ?
C26S C31S C30S 120.0 . . ?
C30S C31S H31S 120.0 . . ?
C31S C30S H30S 120.0 . . ?
C29S C30S C31S 120.0 . . ?
C29S C30S H30S 120.0 . . ?
C30S C29S H29S 120.0 . . ?
C28S C29S C30S 120.0 . . ?
C28S C29S H29S 120.0 . . ?
C29S C28S H28S 120.0 . . ?
C27S C28S C29S 120.0 . . ?
C27S C28S H28S 120.0 . . ?
C26S C27S H27S 120.0 . . ?
C28S C27S C26S 120.0 . . ?
C28S C27S H27S 120.0 . . ?

loop_
_geom_bond_atom_site_label_1
_geom_bond_atom_site_label_2
_geom_bond_distance
_geom_bond_site_symmetry_2
_geom_bond_publ_flag
Tb1 O1 2.391(2) . ?
Tb1 N1 2.304(2) . ?
Tb1 O2 2.382(2) . ?
Tb1 C22 2.991(3) . ?
Tb1 C24 2.458(3) . ?
Tb1 C29 2.767(3) . ?
Tb1 C30 2.787(3) . ?
Tb1 C35 2.704(3) . ?
Tb1 C36 2.634(3) . ?
Tb1 C44 2.656(3) . ?
O1 C73 1.455(4) . ?
O1 C76 1.449(3) . ?
N1 C1 1.389(3) . ?
N1 C12 1.380(4) . ?
C1 C2 1.401(4) . ?
C1 C6 1.413(4) . ?
Tb2 N2 2.304(2) . ?
Tb2 O3 2.387(2) . ?
Tb2 O4 2.387(2) . ?
Tb2 C36 2.658(3) . ?
Tb2 C37 2.762(3) . ?
Tb2 C38 2.779(3) . ?
Tb2 C43 2.698(3) . ?
Tb2 C44 2.634(3) . ?
Tb2 C66 3.001(3) . ?
Tb2 C68 2.460(3) . ?
O2 C77 1.446(4) . ?
O2 C80 1.453(3) . ?
N2 C45 1.391(3) . ?
N2 C56 1.374(3) . ?
C2 C3 1.393(3) . ?
C2 C29 1.485(4) . ?
O3 C81 1.458(4) . ?
O3 C84 1.443(4) . ?
C3 H3 0.9500 . ?
C3 C4 1.416(4) . ?
O4 C85 1.449(4) . ?
O4 C88 1.453(4) . ?
C4 C5 1.389(4) . ?
C4 C13 1.531(4) . ?
C5 H5 0.9500 . ?
C5 C6 1.397(4) . ?
C6 C7 1.441(4) . ?
C7 C8 1.398(4) . ?
C7 C12 1.415(4) . ?
C8 H8 0.9500 . ?
C8 C9 1.388(4) . ?
C9 C10 1.410(4) . ?
C9 C17 1.533(4) . ?
C10 H10 0.9500 . ?
C10 C11 1.399(4) . ?
C11 C12 1.403(4) . ?
C11 C21 1.432(4) . ?
C13 C14 1.508(5) . ?
C13 C15 1.504(5) . ?
C13 C16 1.516(5) . ?
C14 H14A 0.9800 . ?
C14 H14B 0.9800 . ?
C14 H14C 0.9800 . ?
C15 H15A 0.9800 . ?
C15 H15B 0.9800 . ?
C15 H15C 0.9800 . ?
C16 H16A 0.9800 . ?
C16 H16B 0.9800 . ?
C16 H16C 0.9800 . ?
C17 C18 1.529(5) . ?
C17 C19 1.520(5) . ?
C17 C20 1.531(5) . ?
C18 H18A 0.9800 . ?
C18 H18B 0.9800 . ?
C18 H18C 0.9800 . ?
C19 H19A 0.9800 . ?
C19 H19B 0.9800 . ?
C19 H19C 0.9800 . ?
C20 H20A 0.9800 . ?
C20 H20B 0.9800 . ?
C20 H20C 0.9800 . ?
C21 C22 1.198(4) . ?
C22 C23 1.446(4) . ?
C23 C24 1.420(4) . ?
C23 C28 1.402(4) . ?
C24 C25 1.396(4) . ?
C25 H25 0.9500 . ?
C25 C26 1.396(4) . ?
C26 H26 0.9500 . ?
C26 C27 1.387(5) . ?
C27 H27 0.9500 . ?
C27 C28 1.383(4) . ?
C28 H28 0.9500 . ?
C29 C30 1.422(4) . ?
C29 C44 1.434(4) . ?
C30 C31 1.416(4) . ?
C30 C35 1.453(4) . ?
C31 H31 0.9500 . ?
C31 C32 1.371(4) . ?
C32 H32 0.9500 . ?
C32 C33 1.421(4) . ?
C33 H33 0.9500 . ?
C33 C34 1.373(4) . ?
C34 H34 0.9500 . ?
C34 C35 1.419(4) . ?
C35 C36 1.436(4) . ?
C36 C37 1.443(4) . ?
C36 C44 1.455(4) . ?
C37 C38 1.427(4) . ?
C37 C46 1.482(4) . ?
C38 C39 1.415(4) . ?
C38 C43 1.457(4) . ?
C39 H39 0.9500 . ?
C39 C40 1.372(4) . ?
C40 H40 0.9500 . ?
C40 C41 1.418(4) . ?
C41 H41 0.9500 . ?
C41 C42 1.369(4) . ?
C42 H42 0.9500 . ?
C42 C43 1.414(4) . ?
C43 C44 1.440(4) . ?
C45 C46 1.402(4) . ?
C45 C50 1.409(4) . ?
C46 C47 1.387(3) . ?
C47 H47 0.9500 . ?
C47 C48 1.422(4) . ?
C48 C49 1.391(4) . ?
C48 C57 1.533(4) . ?
C49 H49 0.9500 . ?
C49 C50 1.399(4) . ?
C50 C51 1.446(4) . ?
C51 C52 1.397(4) . ?
C51 C56 1.414(4) . ?
C52 H52 0.9500 . ?
C52 C53 1.393(4) . ?
C53 C54 1.408(4) . ?
C53 C61 1.530(4) . ?
C54 H54 0.9500 . ?
C54 C55 1.398(4) . ?
C55 C56 1.406(4) . ?
C55 C65 1.439(4) . ?
C57 C58 1.475(8) . ?
C57 C59 1.504(8) . ?
C57 C60 1.519(8) . ?
C57 C59A 1.578(8) . ?
C57 C60A 1.511(8) . ?
C57 C58A 1.523(8) . ?
C58 H58A 0.9800 . ?
C58 H58B 0.9800 . ?
C58 H58C 0.9800 . ?
C59 H59A 0.9800 . ?
C59 H59B 0.9800 . ?
C59 H59C 0.9800 . ?
C60 H60A 0.9800 . ?
C60 H60B 0.9800 . ?
C60 H60C 0.9800 . ?
C61 C62 1.524(5) . ?
C61 C63 1.522(5) . ?
C61 C64 1.529(5) . ?
C62 H62A 0.9800 . ?
C62 H62B 0.9800 . ?
C62 H62C 0.9800 . ?
C63 H63A 0.9800 . ?
C63 H63B 0.9800 . ?
C63 H63C 0.9800 . ?
C64 H64A 0.9800 . ?
C64 H64B 0.9800 . ?
C64 H64C 0.9800 . ?
C65 C66 1.189(4) . ?
C66 C67 1.446(4) . ?
C67 C68 1.424(4) . ?
C67 C72 1.400(4) . ?
C68 C69 1.391(4) . ?
C69 H69 0.9500 . ?
C69 C70 1.397(4) . ?
C70 H70 0.9500 . ?
C70 C71 1.387(5) . ?
C71 H71 0.9500 . ?
C71 C72 1.385(4) . ?
C72 H72 0.9500 . ?
C73 H73A 0.9900 . ?
C73 H73B 0.9900 . ?
C73 C74 1.500(4) . ?
C74 H74A 0.9900 . ?
C74 H74B 0.9900 . ?
C74 C75 1.508(5) . ?
C75 H75A 0.9900 . ?
C75 H75B 0.9900 . ?
C75 C76 1.499(5) . ?
C76 H76A 0.9900 . ?
C76 H76B 0.9900 . ?
C77 H77A 0.9900 . ?
C77 H77B 0.9900 . ?
C77 C78 1.508(5) . ?
C78 H78A 0.9900 . ?
C78 H78B 0.9900 . ?
C78 C79 1.519(5) . ?
C79 H79A 0.9900 . ?
C79 H79B 0.9900 . ?
C79 C80 1.510(5) . ?
C80 H80A 0.9900 . ?
C80 H80B 0.9900 . ?
C81 H81A 0.9900 . ?
C81 H81B 0.9900 . ?
C81 C82 1.517(5) . ?
C82 H82A 0.9900 . ?
C82 H82B 0.9900 . ?
C82 C83 1.491(6) . ?
C83 H83A 0.9900 . ?
C83 H83B 0.9900 . ?
C83 C84 1.448(5) . ?
C84 H84A 0.9900 . ?
C84 H84B 0.9900 . ?
C85 H85A 0.9900 . ?
C85 H85B 0.9900 . ?
C85 C86 1.507(5) . ?
C86 H86A 0.9900 . ?
C86 H86B 0.9900 . ?
C86 C87 1.516(5) . ?
C87 H87A 0.9900 . ?
C87 H87B 0.9900 . ?
C87 C88 1.510(5) . ?
C88 H88A 0.9900 . ?
C88 H88B 0.9900 . ?
C8S H8SA 0.9800 . ?
C8S H8SB 0.9800 . ?
C8S H8SC 0.9800 . ?
C8S C9S 1.495(6) . ?
C9S C10S 1.402(6) . ?
C9S C14S 1.396(5) . ?
C10S H10S 0.9500 . ?
C10S C11S 1.370(7) . ?
C11S H11S 0.9500 . ?
C11S C12S 1.367(6) . ?
C12S H12S 0.9500 . ?
C12S C13S 1.379(6) . ?
C13S H13S 0.9500 . ?
C13S C14S 1.375(6) . ?
C14S H14S 0.9500 . ?
C22S H22A 0.9800 . ?
C22S H22B 0.9800 . ?
C22S H22C 0.9800 . ?
C22S C23S 1.509(11) . ?
C23S C91 1.3900 . ?
C23S C24S 1.3900 . ?
C91 H91 0.9500 . ?
C91 C90 1.3900 . ?
C90 H90 0.9500 . ?
C90 C89 1.3900 . ?
C89 H89 0.9500 . ?
C89 C25S 1.3900 . ?
C25S H25S 0.9500 . ?
C25S C24S 1.3900 . ?
C24S H24S 0.9500 . ?
C1S H1SA 0.9800 . ?
C1S H1SB 0.9800 . ?
C1S H1SC 0.9800 . ?
C1S C2S 1.502(7) . ?
C2S C3S 1.377(6) . ?
C2S C7S 1.391(5) . ?
C3S H3S 0.9500 . ?
C3S C4S 1.358(7) . ?
C4S H4S 0.9500 . ?
C4S C5S 1.385(7) . ?
C5S H5S 0.9500 . ?
C5S C6S 1.378(6) . ?
C6S H6S 0.9500 . ?
C6S C7S 1.372(6) . ?
C7S H7S 0.9500 . ?
C15S H15D 0.9800 . ?
C15S H15E 0.9800 . ?
C15S H15F 0.9800 . ?
C15S C16S 1.472(6) . ?
C16S C17S 1.431(7) . ?
C16S C21S 1.336(7) . ?
C17S H17S 0.9500 . ?
C17S C18S 1.365(7) . ?
C18S H18S 0.9500 . ?
C18S C19S 1.405(8) . ?
C19S H19S 0.9500 . ?
C19S C20S 1.371(8) . ?
C20S H20S 0.9500 . ?
C20S C21S 1.398(7) . ?
C21S H21S 0.9500 . ?
C59A H59D 0.9800 . ?
C59A H59E 0.9800 . ?
C59A H59F 0.9800 . ?
C60A H60D 0.9800 . ?
C60A H60E 0.9800 . ?
C60A H60F 0.9800 . ?
C58A H58D 0.9800 . ?
C58A H58E 0.9800 . ?
C58A H58F 0.9800 . ?
C25M H25A 0.9800 . ?
C25M H25B 0.9800 . ?
C25M H25C 0.9800 . ?
C25M C26S 1.362(10) . ?
C26S C31S 1.3900 . ?
C26S C27S 1.3900 . ?
C31S H31S 0.9500 . ?
C31S C30S 1.3900 . ?
C30S H30S 0.9500 . ?
C30S C29S 1.3900 . ?
C29S H29S 0.9500 . ?
C29S C28S 1.3900 . ?
C28S H28S 0.9500 . ?
C28S C27S 1.3900 . ?
C27S H27S 0.9500 . ?

loop_
_geom_torsion_atom_site_label_1
_geom_torsion_atom_site_label_2
_geom_torsion_atom_site_label_3
_geom_torsion_atom_site_label_4
_geom_torsion
_geom_torsion_site_symmetry_1
_geom_torsion_site_symmetry_2
_geom_torsion_site_symmetry_3
_geom_torsion_site_symmetry_4
_geom_torsion_publ_flag
Tb1 O1 C73 C74 -169.0(2) . . . . ?
Tb1 O1 C76 C75 178.9(2) . . . . ?
Tb1 N1 C1 C2 3.9(4) . . . . ?
Tb1 N1 C1 C6 -178.14(18) . . . . ?
Tb1 N1 C12 C7 177.7(2) . . . . ?
Tb1 N1 C12 C11 -5.9(4) . . . . ?
Tb1 O2 C77 C78 -163.2(2) . . . . ?
Tb1 O2 C80 C79 164.0(2) . . . . ?
Tb1 C22 C23 C24 1.1(3) . . . . ?
Tb1 C22 C23 C28 -179.0(3) . . . . ?
Tb1 C24 C25 C26 -179.5(2) . . . . ?
Tb1 C29 C30 C31 117.0(3) . . . . ?
Tb1 C29 C30 C35 -62.91(19) . . . . ?
Tb1 C29 C44 Tb2 149.17(15) . . . . ?
Tb1 C29 C44 C36 67.41(19) . . . . ?
Tb1 C29 C44 C43 -111.8(4) . . . . ?
Tb1 C30 C31 C32 -83.8(3) . . . . ?
Tb1 C30 C35 C34 113.9(3) . . . . ?
Tb1 C30 C35 C36 -66.38(18) . . . . ?
Tb1 C35 C36 Tb2 -148.02(14) . . . . ?
Tb1 C35 C36 C37 109.4(4) . . . . ?
Tb1 C35 C36 C44 -69.57(18) . . . . ?
Tb1 C36 C37 Tb2 -148.29(15) . . . . ?
Tb1 C36 C37 C38 -80.0(2) . . . . ?
Tb1 C36 C37 C46 112.7(3) . . . . ?
Tb1 C36 C44 Tb2 178.97(8) . . . . ?
Tb1 C36 C44 C29 -71.2(2) . . . . ?
Tb1 C36 C44 C43 108.31(19) . . . . ?
O1 C73 C74 C75 -24.9(4) . . . . ?
N1 C1 C2 C3 177.4(3) . . . . ?
N1 C1 C2 C29 -4.3(4) . . . . ?
N1 C1 C6 C5 -177.7(3) . . . . ?
N1 C1 C6 C7 -0.6(3) . . . . ?
C1 N1 C12 C7 -2.0(3) . . . . ?
C1 N1 C12 C11 174.4(3) . . . . ?
C1 C2 C3 C4 0.3(4) . . . . ?
C1 C2 C29 Tb1 2.4(3) . . . . ?
C1 C2 C29 C30 88.5(4) . . . . ?
C1 C2 C29 C44 -75.9(4) . . . . ?
C1 C6 C7 C8 -177.0(3) . . . . ?
C1 C6 C7 C12 -0.6(3) . . . . ?
Tb2 N2 C45 C46 -1.6(4) . . . . ?
Tb2 N2 C45 C50 -177.89(18) . . . . ?
Tb2 N2 C56 C51 178.1(2) . . . . ?
Tb2 N2 C56 C55 2.1(4) . . . . ?
Tb2 O3 C81 C82 173.1(2) . . . . ?
Tb2 O3 C84 C83 179.8(3) . . . . ?
Tb2 O4 C85 C86 161.9(2) . . . . ?
Tb2 O4 C88 C87 -163.0(2) . . . . ?
Tb2 C36 C37 C38 68.31(19) . . . . ?
Tb2 C36 C37 C46 -99.0(3) . . . . ?
Tb2 C36 C44 Tb1 -178.97(8) . . . . ?
Tb2 C36 C44 C29 109.8(2) . . . . ?
Tb2 C36 C44 C43 -70.66(19) . . . . ?
Tb2 C37 C38 C39 -116.6(3) . . . . ?
Tb2 C37 C38 C43 62.80(19) . . . . ?
Tb2 C37 C46 C45 -4.4(3) . . . . ?
Tb2 C37 C46 C47 175.3(2) . . . . ?
Tb2 C38 C39 C40 83.2(3) . . . . ?
Tb2 C38 C43 C42 -113.1(3) . . . . ?
Tb2 C38 C43 C44 66.63(18) . . . . ?
Tb2 C43 C44 Tb1 147.79(13) . . . . ?
Tb2 C43 C44 C29 -111.4(4) . . . . ?
Tb2 C43 C44 C36 69.39(18) . . . . ?
Tb2 C66 C67 C68 -0.5(3) . . . . ?
Tb2 C66 C67 C72 179.5(3) . . . . ?
Tb2 C68 C69 C70 -179.6(2) . . . . ?
O2 C77 C78 C79 -21.8(4) . . . . ?
N2 C45 C46 C37 4.4(4) . . . . ?
N2 C45 C46 C47 -175.2(3) . . . . ?
N2 C45 C50 C49 175.7(3) . . . . ?
N2 C45 C50 C51 0.1(3) . . . . ?
C2 C1 C6 C5 0.3(4) . . . . ?
C2 C1 C6 C7 177.4(3) . . . . ?
C2 C3 C4 C5 -0.2(5) . . . . ?
C2 C3 C4 C13 -178.7(3) . . . . ?
C2 C29 C30 Tb1 -102.1(3) . . . . ?
C2 C29 C30 C31 14.9(5) . . . . ?
C2 C29 C30 C35 -165.0(3) . . . . ?
C2 C29 C44 Tb1 98.9(3) . . . . ?
C2 C29 C44 Tb2 -112.0(3) . . . . ?
C2 C29 C44 C36 166.3(2) . . . . ?
C2 C29 C44 C43 -12.9(6) . . . . ?
O3 C81 C82 C83 19.3(4) . . . . ?
C3 C2 C29 Tb1 -179.4(2) . . . . ?
C3 C2 C29 C30 -93.4(4) . . . . ?
C3 C2 C29 C44 102.3(4) . . . . ?
C3 C4 C5 C6 0.2(4) . . . . ?
C3 C4 C13 C14 116.3(4) . . . . ?
C3 C4 C13 C15 -4.6(5) . . . . ?
C3 C4 C13 C16 -125.2(4) . . . . ?
O4 C85 C86 C87 21.5(4) . . . . ?
C4 C5 C6 C1 -0.2(4) . . . . ?
C4 C5 C6 C7 -176.1(3) . . . . ?
C5 C4 C13 C14 -62.2(4) . . . . ?
C5 C4 C13 C15 176.9(4) . . . . ?
C5 C4 C13 C16 56.3(4) . . . . ?
C5 C6 C7 C8 -0.7(6) . . . . ?
C5 C6 C7 C12 175.7(3) . . . . ?
C6 C1 C2 C3 -0.4(4) . . . . ?
C6 C1 C2 C29 178.0(3) . . . . ?
C6 C7 C8 C9 173.9(3) . . . . ?
C6 C7 C12 N1 1.7(3) . . . . ?
C6 C7 C12 C11 -175.0(3) . . . . ?
C7 C8 C9 C10 0.9(5) . . . . ?
C7 C8 C9 C17 -177.3(3) . . . . ?
C8 C7 C12 N1 178.7(3) . . . . ?
C8 C7 C12 C11 2.1(4) . . . . ?
C8 C9 C10 C11 0.4(5) . . . . ?
C8 C9 C17 C18 -8.2(4) . . . . ?
C8 C9 C17 C19 112.9(4) . . . . ?
C8 C9 C17 C20 -126.8(3) . . . . ?
C9 C10 C11 C12 -0.4(4) . . . . ?
C9 C10 C11 C21 -179.7(3) . . . . ?
C10 C9 C17 C18 173.7(3) . . . . ?
C10 C9 C17 C19 -65.2(4) . . . . ?
C10 C9 C17 C20 55.0(4) . . . . ?
C10 C11 C12 N1 -177.1(3) . . . . ?
C10 C11 C12 C7 -0.9(4) . . . . ?
C12 N1 C1 C2 -176.4(3) . . . . ?
C12 N1 C1 C6 1.6(3) . . . . ?
C12 C7 C8 C9 -2.1(4) . . . . ?
C13 C4 C5 C6 178.7(3) . . . . ?
C17 C9 C10 C11 178.6(3) . . . . ?
C21 C11 C12 N1 2.3(4) . . . . ?
C21 C11 C12 C7 178.5(3) . . . . ?
C22 C23 C24 Tb1 -1.3(3) . . . . ?
C22 C23 C24 C25 178.9(3) . . . . ?
C22 C23 C28 C27 -179.1(3) . . . . ?
C23 C24 C25 C26 0.2(4) . . . . ?
C24 C23 C28 C27 0.9(5) . . . . ?
C24 C25 C26 C27 1.0(5) . . . . ?
C25 C26 C27 C28 -1.3(5) . . . . ?
C26 C27 C28 C23 0.4(5) . . . . ?
C28 C23 C24 Tb1 178.7(3) . . . . ?
C28 C23 C24 C25 -1.1(5) . . . . ?
C29 C2 C3 C4 -177.8(3) . . . . ?
C29 C30 C31 C32 -179.5(3) . . . . ?
C29 C30 C35 Tb1 64.7(2) . . . . ?
C29 C30 C35 C34 178.6(2) . . . . ?
C29 C30 C35 C36 -1.7(3) . . . . ?
C30 C29 C44 Tb1 -68.39(18) . . . . ?
C30 C29 C44 Tb2 80.8(2) . . . . ?
C30 C29 C44 C36 -1.0(3) . . . . ?
C30 C29 C44 C43 179.8(3) . . . . ?
C30 C31 C32 C33 0.7(5) . . . . ?
C30 C35 C36 Tb1 70.60(19) . . . . ?
C30 C35 C36 Tb2 -77.4(2) . . . . ?
C30 C35 C36 C37 180.0(4) . . . . ?
C30 C35 C36 C44 1.0(3) . . . . ?
C31 C30 C35 Tb1 -115.2(2) . . . . ?
C31 C30 C35 C34 -1.3(4) . . . . ?
C31 C30 C35 C36 178.4(2) . . . . ?
C31 C32 C33 C34 -0.9(5) . . . . ?
C32 C33 C34 C35 -0.1(5) . . . . ?
C33 C34 C35 Tb1 92.3(3) . . . . ?
C33 C34 C35 C30 1.2(4) . . . . ?
C33 C34 C35 C36 -178.5(3) . . . . ?
C34 C35 C36 Tb1 -109.7(3) . . . . ?
C34 C35 C36 Tb2 102.3(3) . . . . ?
C34 C35 C36 C37 -0.3(6) . . . . ?
C34 C35 C36 C44 -179.3(3) . . . . ?
C35 C30 C31 C32 0.4(4) . . . . ?
C35 C36 C37 Tb2 113.9(4) . . . . ?
C35 C36 C37 C38 -177.8(4) . . . . ?
C35 C36 C37 C46 14.9(6) . . . . ?
C35 C36 C44 Tb1 71.14(19) . . . . ?
C35 C36 C44 Tb2 -109.9(2) . . . . ?
C35 C36 C44 C29 0.0(3) . . . . ?
C35 C36 C44 C43 179.5(2) . . . . ?
C36 C37 C38 Tb2 -64.75(18) . . . . ?
C36 C37 C38 C39 178.7(3) . . . . ?
C36 C37 C38 C43 -1.9(3) . . . . ?
C36 C37 C46 C45 74.4(4) . . . . ?
C36 C37 C46 C47 -106.0(4) . . . . ?
C37 C36 C44 Tb1 -108.2(2) . . . . ?
C37 C36 C44 Tb2 70.8(2) . . . . ?
C37 C36 C44 C29 -179.4(2) . . . . ?
C37 C36 C44 C43 0.1(3) . . . . ?
C37 C38 C39 C40 178.7(3) . . . . ?
C37 C38 C43 Tb2 -64.6(2) . . . . ?
C37 C38 C43 C42 -177.7(3) . . . . ?
C37 C38 C43 C44 2.0(3) . . . . ?
C37 C46 C47 C48 -179.6(3) . . . . ?
C38 C37 C46 C45 -90.1(3) . . . . ?
C38 C37 C46 C47 89.5(4) . . . . ?
C38 C39 C40 C41 -0.7(5) . . . . ?
C38 C43 C44 Tb1 77.1(2) . . . . ?
C38 C43 C44 Tb2 -70.66(19) . . . . ?
C38 C43 C44 C29 177.9(3) . . . . ?
C38 C43 C44 C36 -1.3(3) . . . . ?
C39 C38 C43 Tb2 114.9(2) . . . . ?
C39 C38 C43 C42 1.7(4) . . . . ?
C39 C38 C43 C44 -178.5(2) . . . . ?
C39 C40 C41 C42 1.0(5) . . . . ?
C40 C41 C42 C43 0.1(5) . . . . ?
C41 C42 C43 Tb2 -92.2(3) . . . . ?
C41 C42 C43 C38 -1.5(4) . . . . ?
C41 C42 C43 C44 178.8(3) . . . . ?
C42 C43 C44 Tb1 -103.1(3) . . . . ?
C42 C43 C44 Tb2 109.1(3) . . . . ?
C42 C43 C44 C29 -2.3(6) . . . . ?
C42 C43 C44 C36 178.5(3) . . . . ?
C43 C38 C39 C40 -0.6(4) . . . . ?
C44 C29 C30 Tb1 64.56(18) . . . . ?
C44 C29 C30 C31 -178.5(3) . . . . ?
C44 C29 C30 C35 1.7(3) . . . . ?
C44 C36 C37 Tb2 -67.19(19) . . . . ?
C44 C36 C37 C38 1.1(3) . . . . ?
C44 C36 C37 C46 -166.2(2) . . . . ?
C45 N2 C56 C51 2.0(3) . . . . ?
C45 N2 C56 C55 -174.0(3) . . . . ?
C45 C46 C47 C48 0.0(4) . . . . ?
C45 C50 C51 C52 177.3(3) . . . . ?
C45 C50 C51 C56 1.1(3) . . . . ?
C46 C37 C38 Tb2 102.1(3) . . . . ?
C46 C37 C38 C39 -14.5(5) . . . . ?
C46 C37 C38 C43 164.9(3) . . . . ?
C46 C45 C50 C49 -0.8(4) . . . . ?
C46 C45 C50 C51 -176.4(3) . . . . ?
C46 C47 C48 C49 -0.8(5) . . . . ?
C46 C47 C48 C57 -179.5(3) . . . . ?
C47 C48 C49 C50 0.7(4) . . . . ?
C47 C48 C57 C58 71.2(5) . . . . ?
C47 C48 C57 C59 -22.7(5) . . . . ?
C47 C48 C57 C60 -163.0(4) . . . . ?
C47 C48 C57 C59A -47.5(5) . . . . ?
C47 C48 C57 C60A -144.8(4) . . . . ?
C47 C48 C57 C58A 95.1(5) . . . . ?
C48 C49 C50 C45 0.0(4) . . . . ?
C48 C49 C50 C51 173.9(3) . . . . ?
C49 C48 C57 C58 -107.6(5) . . . . ?
C49 C48 C57 C59 158.5(4) . . . . ?
C49 C48 C57 C60 18.3(5) . . . . ?
C49 C48 C57 C59A 133.7(4) . . . . ?
C49 C48 C57 C60A 36.5(5) . . . . ?
C49 C48 C57 C58A -83.6(5) . . . . ?
C49 C50 C51 C52 2.8(6) . . . . ?
C49 C50 C51 C56 -173.4(3) . . . . ?
C50 C45 C46 C37 -179.6(3) . . . . ?
C50 C45 C46 C47 0.7(4) . . . . ?
C50 C51 C52 C53 -174.2(3) . . . . ?
C50 C51 C56 N2 -2.0(3) . . . . ?
C50 C51 C56 C55 174.2(3) . . . . ?
C51 C52 C53 C54 0.5(5) . . . . ?
C51 C52 C53 C61 178.3(3) . . . . ?
C52 C51 C56 N2 -178.9(3) . . . . ?
C52 C51 C56 C55 -2.7(4) . . . . ?
C52 C53 C54 C55 -1.5(5) . . . . ?
C52 C53 C61 C62 10.0(5) . . . . ?
C52 C53 C61 C63 -111.6(4) . . . . ?
C52 C53 C61 C64 128.1(3) . . . . ?
C53 C54 C55 C56 0.4(4) . . . . ?
C53 C54 C55 C65 178.1(3) . . . . ?
C54 C53 C61 C62 -172.1(3) . . . . ?
C54 C53 C61 C63 66.3(4) . . . . ?
C54 C53 C61 C64 -54.1(4) . . . . ?
C54 C55 C56 N2 177.4(3) . . . . ?
C54 C55 C56 C51 1.7(4) . . . . ?
C56 N2 C45 C46 175.1(3) . . . . ?
C56 N2 C45 C50 -1.2(3) . . . . ?
C56 C51 C52 C53 1.6(4) . . . . ?
C57 C48 C49 C50 179.5(3) . . . . ?
C61 C53 C54 C55 -179.4(3) . . . . ?
C65 C55 C56 N2 -0.5(4) . . . . ?
C65 C55 C56 C51 -176.2(3) . . . . ?
C66 C67 C68 Tb2 0.7(3) . . . . ?
C66 C67 C68 C69 -179.2(3) . . . . ?
C66 C67 C72 C71 179.1(3) . . . . ?
C67 C68 C69 C70 0.2(5) . . . . ?
C68 C67 C72 C71 -0.9(5) . . . . ?
C68 C69 C70 C71 -1.1(5) . . . . ?
C69 C70 C71 C72 1.0(5) . . . . ?
C70 C71 C72 C67 -0.1(5) . . . . ?
C72 C67 C68 Tb2 -179.3(3) . . . . ?
C72 C67 C68 C69 0.8(5) . . . . ?
C73 O1 C76 C75 -18.4(4) . . . . ?
C73 C74 C75 C76 13.7(4) . . . . ?
C74 C75 C76 O1 2.4(4) . . . . ?
C76 O1 C73 C74 27.2(3) . . . . ?
C77 O2 C80 C79 -31.6(3) . . . . ?
C77 C78 C79 C80 2.8(4) . . . . ?
C78 C79 C80 O2 17.1(4) . . . . ?
C80 O2 C77 C78 33.5(3) . . . . ?
C81 O3 C84 C83 15.5(5) . . . . ?
C81 C82 C83 C84 -10.2(5) . . . . ?
C82 C83 C84 O3 -2.9(6) . . . . ?
C84 O3 C81 C82 -21.8(4) . . . . ?
C85 O4 C88 C87 31.1(4) . . . . ?
C85 C86 C87 C88 -2.8(4) . . . . ?
C86 C87 C88 O4 -16.8(4) . . . . ?
C88 O4 C85 C86 -33.0(3) . . . . ?
C8S C9S C10S C11S -178.2(4) . . . . ?
C8S C9S C14S C13S 179.0(4) . . . . ?
C9S C10S C11S C12S -1.8(6) . . . . ?
C10S C9S C14S C13S -1.3(6) . . . . ?
C10S C11S C12S C13S 0.4(7) . . . . ?
C11S C12S C13S C14S 0.4(7) . . . . ?
C12S C13S C14S C9S 0.1(6) . . . . ?
C14S C9S C10S C11S 2.2(6) . . . . ?
C22S C23S C91 C90 -176.5(7) . . . . ?
C22S C23S C24S C25S 176.5(7) . . . . ?
C23S C91 C90 C89 0.0 . . . . ?
C91 C23S C24S C25S 0.0 . . . . ?
C91 C90 C89 C25S 0.0 . . . . ?
C90 C89 C25S C24S 0.0 . . . . ?
C89 C25S C24S C23S 0.0 . . . . ?
C24S C23S C91 C90 0.0 . . . . ?
C1S C2S C3S C4S 178.0(4) . . . . ?
C1S C2S C7S C6S -177.9(4) . . . . ?
C2S C3S C4S C5S 0.6(7) . . . . ?
C3S C2S C7S C6S 1.9(6) . . . . ?
C3S C4S C5S C6S 0.6(7) . . . . ?
C4S C5S C6S C7S -0.4(7) . . . . ?
C5S C6S C7S C2S -0.8(6) . . . . ?
C7S C2S C3S C4S -1.9(6) . . . . ?
C15S C16S C17S C18S -176.3(5) . . . . ?
C15S C16S C21S C20S 179.0(5) . . . . ?
C16S C17S C18S C19S -1.7(8) . . . . ?
C17S C16S C21S C20S 1.3(7) . . . . ?
C17S C18S C19S C20S -0.8(8) . . . . ?
C18S C19S C20S C21S 3.6(8) . . . . ?
C19S C20S C21S C16S -3.9(8) . . . . ?
C21S C16S C17S C18S 1.5(7) . . . . ?
C25M C26S C31S C30S -178.9(8) . . . . ?
C25M C26S C27S C28S 178.9(8) . . . . ?
C26S C31S C30S C29S 0.0 . . . . ?
C31S C26S C27S C28S 0.0 . . . . ?
C31S C30S C29S C28S 0.0 . . . . ?
C30S C29S C28S C27S 0.0 . . . . ?
C29S C28S C27S C26S 0.0 . . . . ?
C27S C26S C31S C30S 0.0 . . . . ?
